data_4130307
loop_
_publ_author_name
'Sakamoto, Ryota'
'Iwashima, Toshiki'
'K\"ogel, Julius F'
'Kusaka, Shinpei'
'Tsuchiya, Mizuho'
'Kitagawa, Yasutaka'
'Nishihara, Hiroshi'

_publ_section_title
;
 Dissymmetric Bis(dipyrrinato)zinc(II) Complexes: Rich Variety and Bright
 Red to Near-Infrared Luminescence with a Large Pseudo-Stokes Shift.
;
_journal_issue 17
_journal_name_full 'Journal of the American Chemical Society'
_journal_page_first 5666
_journal_page_last 5677
_journal_paper_doi 10.1021/jacs.6b02128
_journal_volume 138
_journal_year 2016
_chemical_absolute_configuration 'CHOOSE rm ad rmad syn or unk'
_chemical_formula_moiety 'C73 H70 N4 O Zn'
_chemical_formula_sum 'C73 H70 N4 O Zn'
_chemical_formula_weight 1084.76
_space_group_IT_number 2
_space_group_name_Hall '-P 1'
_space_group_name_H-M_alt 'P -1'
_symmetry_cell_setting triclinic
_symmetry_Int_Tables_number 2
_symmetry_space_group_name_Hall '-P 1'
_symmetry_space_group_name_H-M 'P -1'
_atom_sites_solution_hydrogens geom
_atom_sites_solution_primary direct
_atom_sites_solution_secondary difmap
_cell_angle_alpha 94.685(6)
_cell_angle_beta 105.074(4)
_cell_angle_gamma 96.671(4)
_cell_formula_units_Z 2
_cell_length_a 11.873(5)
_cell_length_b 13.492(5)
_cell_length_c 18.850(7)
_cell_measurement_reflns_used 8027
_cell_measurement_temperature 273
_cell_measurement_theta_max 26.37
_cell_measurement_theta_min 3.02
_cell_volume 2876.2(19)
_computing_cell_refinement DTREK
_computing_data_collection DTREK
_computing_data_reduction DTREK
_computing_molecular_graphics 'CrystalStructure 4.0'
_computing_publication_material 'CrystalStructure 4.0 (Rigaku, 2010)'
_computing_structure_refinement 'SHELXL97 (Sheldrick, 2008)'
_computing_structure_solution 'SIR92 (Altomare, et al., 1994)'
_diffrn_ambient_temperature 273
_diffrn_detector_area_resol_mean 29.257
_diffrn_measured_fraction_theta_full 0.965
_diffrn_measured_fraction_theta_max 0.965
_diffrn_measurement_device_type 'Rigaku Saturn70'
_diffrn_measurement_method \w
_diffrn_radiation_type 'Mo K\a'
_diffrn_radiation_wavelength 0.71075
_diffrn_reflns_limit_h_max 14
_diffrn_reflns_limit_h_min -14
_diffrn_reflns_limit_k_max 16
_diffrn_reflns_limit_k_min -15
_diffrn_reflns_limit_l_max 23
_diffrn_reflns_limit_l_min -22
_diffrn_reflns_number 21481
_diffrn_reflns_theta_full 26.38
_diffrn_reflns_theta_max 26.38
_diffrn_standards_number 0
_exptl_absorpt_coefficient_mu 0.477
_exptl_absorpt_correction_T_max 0.953
_exptl_absorpt_correction_T_min 0.527
_exptl_absorpt_correction_type multi-scan
_exptl_absorpt_process_details 'REQAB (Rigaku, 1998)'
_exptl_crystal_colour purple
_exptl_crystal_density_diffrn 1.252
_exptl_crystal_density_method 'not measured'
_exptl_crystal_description block
_exptl_crystal_F_000 1148.00
_exptl_crystal_size_max 0.220
_exptl_crystal_size_mid 0.160
_exptl_crystal_size_min 0.100
_refine_diff_density_max 2.880
_refine_diff_density_min -0.980
_refine_ls_extinction_method none
_refine_ls_goodness_of_fit_ref 1.071
_refine_ls_hydrogen_treatment constr
_refine_ls_number_parameters 702
_refine_ls_number_reflns 11373
_refine_ls_number_restraints 0
_refine_ls_R_factor_gt 0.0697
_refine_ls_shift/su_max 0.001
_refine_ls_structure_factor_coef Fsqd
_refine_ls_weighting_details 'w = 1/[\s^2^(Fo^2^)+(0.1150P)^2^+0.0000P] where P=(Fo^2^+2Fc^2^)/3'
_refine_ls_weighting_scheme calc
_refine_ls_wR_factor_ref 0.2030
_reflns_number_gt 7913
_reflns_number_total 11373
_reflns_threshold_expression F^2^>2.0\s(F^2^)
_cod_data_source_file ja6b02128_si_003.cif
_cod_data_source_block 2a-MeOH
_cod_original_cell_volume 2876.1(17)
_cod_database_code 4130307

loop_
_symmetry_equiv_pos_site_id
_symmetry_equiv_pos_as_xyz
1 +X,+Y,+Z
2 -X,-Y,-Z

loop_
_atom_site_label
_atom_site_type_symbol
_atom_site_fract_x
_atom_site_fract_y
_atom_site_fract_z
_atom_site_U_iso_or_equiv
_atom_site_adp_type
_atom_site_occupancy
_atom_site_symmetry_multiplicity
_atom_site_calc_flag
_atom_site_refinement_flags
Zn1 Zn 0.73271(4) 0.49087(3) 0.73234(2) 0.01266(14) Uani 1.0 2 d .
O80 O 0.5620(3) 0.9093(3) 0.99461(17) 0.0246(7) Uiso 1.0 2 d .
N3 N 0.6135(3) 0.3794(3) 0.73897(17) 0.0138(7) Uani 1.0 2 d .
N4 N 0.6912(3) 0.6274(3) 0.74709(17) 0.0140(7) Uani 1.0 2 d .
N5 N 0.8591(3) 0.4463(3) 0.80714(17) 0.0149(7) Uani 1.0 2 d .
N6 N 0.7729(3) 0.5105(3) 0.63844(17) 0.0137(7) Uani 1.0 2 d .
C2 C 0.5166(3) 0.8952(3) 1.01003(17) 0.0006(6) Uiso 1.0 2 d .
C7 C 0.6147(4) 0.7715(3) 0.7174(2) 0.0143(8) Uani 1.0 2 d .
C8 C 0.4946(4) 0.3715(3) 0.7133(2) 0.0136(8) Uani 1.0 2 d .
C9 C 0.6393(4) 0.2909(3) 0.7694(2) 0.0133(8) Uani 1.0 2 d .
C10 C 0.8261(4) 0.4525(3) 0.6009(2) 0.0159(8) Uani 1.0 2 d .
C11 C 0.7491(4) 0.5941(3) 0.6000(2) 0.0118(8) Uani 1.0 2 d .
C12 C 0.6974(3) 0.6747(3) 0.62391(19) 0.0107(7) Uani 1.0 2 d .
C13 C 0.8390(4) 0.4952(3) 0.5361(2) 0.0158(8) Uani 1.0 2 d .
C14 C 0.6462(4) 0.4994(3) 0.9964(2) 0.0167(8) Uani 1.0 2 d .
C15 C 0.4424(4) 0.2754(3) 0.7228(2) 0.0154(8) Uani 1.0 2 d .
C16 C 1.1104(4) 0.6435(3) 0.8346(3) 0.0196(9) Uani 1.0 2 d .
C17 C 0.8579(4) 0.3472(3) 0.8259(2) 0.0155(8) Uani 1.0 2 d .
C18 C 0.9702(4) 0.4930(3) 0.8326(2) 0.0174(8) Uani 1.0 2 d .
C19 C 0.6472(4) 0.6022(3) 0.9983(2) 0.0166(8) Uani 1.0 2 d .
C20 C 0.6095(4) 0.7559(3) 0.7877(2) 0.0160(8) Uani 1.0 2 d .
C21 C 0.9959(4) 0.2262(3) 0.6197(3) 0.0193(9) Uani 1.0 2 d .
C22 C 0.6479(4) 0.6543(3) 0.9328(3) 0.0170(8) Uani 1.0 2 d .
C23 C 0.6421(4) 0.6573(3) 1.0632(3) 0.0208(9) Uani 1.0 2 d .
C24 C 0.6760(4) 0.7551(3) 0.5736(2) 0.0131(8) Uani 1.0 2 d .
C25 C 0.7805(4) 0.1016(3) 0.7158(3) 0.0212(9) Uani 1.0 2 d .
C26 C 1.0507(4) 0.2271(3) 0.6952(3) 0.0227(9) Uani 1.0 2 d .
C27 C 0.8041(4) 0.6563(3) 0.4796(2) 0.0184(9) Uani 1.0 2 d .
C28 C 0.5753(4) 0.7434(3) 0.5133(2) 0.0172(8) Uani 1.0 2 d .
C29 C 0.3267(4) 0.4665(3) 0.6838(2) 0.0157(8) Uani 1.0 2 d .
C30 C 0.5298(4) 0.2248(3) 0.7580(2) 0.0160(8) Uani 1.0 2 d .
C31 C 1.1483(4) 0.7504(3) 0.8311(3) 0.0199(9) Uani 1.0 2 d .
C32 C 0.7705(4) 0.1728(3) 0.9145(3) 0.0179(8) Uani 1.0 2 d .
C33 C 0.7865(4) 0.0954(3) 0.7963(2) 0.0154(8) Uani 1.0 2 d .
C34 C 0.2673(4) 0.5538(3) 0.6652(2) 0.0162(8) Uani 1.0 2 d .
C35 C 0.1511(4) 0.5530(3) 0.6676(2) 0.0169(8) Uani 1.0 2 d .
C36 C 1.0755(4) 0.8239(3) 0.8355(3) 0.0239(9) Uani 1.0 2 d .
C37 C 0.6682(4) 0.6159(3) 0.8713(2) 0.0154(8) Uani 1.0 2 d .
C38 C 0.8714(4) 0.8515(3) 0.6499(3) 0.0188(9) Uani 1.0 2 d .
C39 C 0.6369(4) 0.4510(3) 1.0574(2) 0.0175(8) Uani 1.0 2 d .
C40 C 0.6667(4) 0.6899(3) 0.6911(2) 0.0131(8) Uani 1.0 2 d .
C41 C 0.8763(4) 0.3662(3) 0.6287(2) 0.0154(8) Uani 1.0 2 d .
C42 C 0.9264(4) 0.3040(3) 0.5909(3) 0.0195(9) Uani 1.0 2 d .
C43 C 0.5582(4) 0.8214(4) 0.4693(3) 0.0237(9) Uani 1.0 2 d .
C44 C 0.9991(4) 0.5981(3) 0.8240(3) 0.0188(9) Uani 1.0 2 d .
C45 C 0.0911(4) 0.6336(3) 0.6501(3) 0.0221(9) Uani 1.0 2 d .
C46 C 0.4394(4) 0.4571(3) 0.6875(2) 0.0161(8) Uani 1.0 2 d .
C47 C 0.7933(4) 0.5835(3) 0.5348(2) 0.0137(8) Uani 1.0 2 d .
C48 C 0.7595(4) 0.8418(3) 0.5878(3) 0.0166(8) Uani 1.0 2 d .
C49 C 0.3225(4) 0.6408(3) 0.6444(3) 0.0202(9) Uani 1.0 2 d .
C50 C 0.5063(4) 0.1215(3) 0.7801(3) 0.0228(9) Uani 1.0 2 d .
C51 C 0.8090(4) 0.0090(3) 0.8291(3) 0.0189(9) Uani 1.0 2 d .
C52 C 0.7541(4) 0.2782(3) 0.8095(2) 0.0117(8) Uani 1.0 2 d .
C53 C 0.8162(4) 0.0015(3) 0.9031(3) 0.0200(9) Uani 1.0 2 d .
C54 C 0.5651(4) 0.8569(3) 0.6789(3) 0.0192(9) Uani 1.0 2 d .
C55 C 0.7395(4) 0.9171(3) 0.5421(3) 0.0202(9) Uani 1.0 2 d .
C56 C 1.1328(4) 0.0769(4) 0.6710(3) 0.0267(10) Uani 1.0 2 d .
C57 C 1.0282(4) 0.2484(4) 0.8996(3) 0.0314(11) Uani 1.0 2 d .
C58 C 0.9774(4) 0.3360(3) 0.8650(3) 0.0208(9) Uani 1.0 2 d .
C59 C 0.7696(4) 0.1787(3) 0.8410(2) 0.0138(8) Uani 1.0 2 d .
C60 C 1.1176(5) 0.9243(4) 0.8358(3) 0.0304(11) Uani 1.0 2 d .
C61 C 0.6383(5) 0.9089(4) 0.4830(3) 0.0259(10) Uani 1.0 2 d .
C62 C 1.0822(4) 0.0762(3) 0.5968(3) 0.0265(10) Uani 1.0 2 d .
C63 C 0.6562(4) 0.6665(3) 0.8048(2) 0.0146(8) Uani 1.0 2 d .
C64 C 0.1456(4) 0.7177(3) 0.6292(3) 0.0227(9) Uani 1.0 2 d .
C65 C 1.1180(4) 0.1533(4) 0.7204(3) 0.0310(11) Uani 1.0 2 d .
C66 C 0.6314(4) 0.5053(4) 1.1217(3) 0.0222(9) Uani 1.0 2 d .
C67 C 1.0455(4) 0.4269(3) 0.8681(3) 0.0230(9) Uani 1.0 2 d .
C68 C 1.0130(4) 0.1496(3) 0.5710(3) 0.0219(9) Uani 1.0 2 d .
C69 C 1.2310(5) 0.9525(4) 0.8315(3) 0.0314(11) Uani 1.0 2 d .
C70 C 0.4874(4) 0.6491(4) 0.4941(3) 0.0264(10) Uani 1.0 2 d .
C71 C 0.7478(5) 0.2596(3) 0.9607(3) 0.0252(10) Uani 1.0 2 d .
C72 C 1.2625(4) 0.7800(3) 0.8263(3) 0.0251(10) Uani 1.0 2 d .
C73 C 0.6348(4) 0.6090(4) 1.1249(3) 0.0240(10) Uani 1.0 2 d .
C74 C 0.7945(4) 0.0841(3) 0.9441(3) 0.0214(9) Uani 1.0 2 d .
C75 C 0.2621(4) 0.7203(3) 0.6265(3) 0.0257(10) Uani 1.0 2 d .
C76 C 0.6171(5) 0.9927(4) 0.4342(3) 0.0381(13) Uani 1.0 2 d .
C77 C 1.3036(4) 0.8807(4) 0.8264(3) 0.0307(11) Uani 1.0 2 d .
C78 C 0.8485(5) -0.0918(3) 0.9387(3) 0.0274(10) Uani 1.0 2 d .
H13 H 0.8726 0.4677 0.5010 0.0189 Uiso 1.0 2 calc R
H14 H 0.6517 0.4624 0.9540 0.0201 Uiso 1.0 2 calc R
H15 H 0.3623 0.2511 0.7077 0.0185 Uiso 1.0 2 calc R
H16 H 1.1696 0.6030 0.8453 0.0235 Uiso 1.0 2 calc R
H20 H 0.5804 0.7971 0.8187 0.0192 Uiso 1.0 2 calc R
H22 H 0.6325 0.7204 0.9349 0.0204 Uiso 1.0 2 calc R
H23 H 0.6435 0.7265 1.0653 0.0249 Uiso 1.0 2 calc R
H25A H 0.7002 0.1014 0.6882 0.0254 Uiso 1.0 2 calc R
H25B H 0.8103 0.0449 0.6968 0.0254 Uiso 1.0 2 calc R
H25C H 0.8273 0.1625 0.7111 0.0254 Uiso 1.0 2 calc R
H26 H 1.0419 0.2780 0.7288 0.0272 Uiso 1.0 2 calc R
H27A H 0.7277 0.6730 0.4565 0.0221 Uiso 1.0 2 calc R
H27B H 0.8360 0.6260 0.4426 0.0221 Uiso 1.0 2 calc R
H27C H 0.8555 0.7162 0.5045 0.0221 Uiso 1.0 2 calc R
H29 H 0.2814 0.4114 0.6942 0.0189 Uiso 1.0 2 calc R
H35 H 0.1127 0.4968 0.6815 0.0203 Uiso 1.0 2 calc R
H36 H 0.9989 0.8054 0.8382 0.0287 Uiso 1.0 2 calc R
H37 H 0.6916 0.5525 0.8703 0.0184 Uiso 1.0 2 calc R
H38A H 0.9381 0.8562 0.6299 0.0225 Uiso 1.0 2 calc R
H38B H 0.8702 0.7936 0.6763 0.0225 Uiso 1.0 2 calc R
H38C H 0.8771 0.9109 0.6831 0.0225 Uiso 1.0 2 calc R
H39 H 0.6344 0.3816 1.0550 0.0210 Uiso 1.0 2 calc R
H41 H 0.8737 0.3528 0.6759 0.0185 Uiso 1.0 2 calc R
H42 H 0.9158 0.3113 0.5411 0.0234 Uiso 1.0 2 calc R
H43 H 0.4911 0.8147 0.4295 0.0284 Uiso 1.0 2 calc R
H44 H 0.9378 0.6359 0.8105 0.0225 Uiso 1.0 2 calc R
H45 H 0.0136 0.6309 0.6524 0.0265 Uiso 1.0 2 calc R
H46 H 0.4845 0.5083 0.6728 0.0193 Uiso 1.0 2 calc R
H49 H 0.4004 0.6444 0.6428 0.0243 Uiso 1.0 2 calc R
H50A H 0.5483 0.0767 0.7582 0.0273 Uiso 1.0 2 calc R
H50B H 0.4233 0.0975 0.7633 0.0273 Uiso 1.0 2 calc R
H50C H 0.5322 0.1242 0.8330 0.0273 Uiso 1.0 2 calc R
H51 H 0.8197 -0.0466 0.8003 0.0227 Uiso 1.0 2 calc R
H54A H 0.5162 0.8862 0.7056 0.0230 Uiso 1.0 2 calc R
H54B H 0.5190 0.8319 0.6295 0.0230 Uiso 1.0 2 calc R
H54C H 0.6285 0.9068 0.6771 0.0230 Uiso 1.0 2 calc R
H55 H 0.7949 0.9745 0.5510 0.0242 Uiso 1.0 2 calc R
H56 H 1.1768 0.0268 0.6882 0.0321 Uiso 1.0 2 calc R
H57A H 1.0079 0.1903 0.8635 0.0376 Uiso 1.0 2 calc R
H57B H 0.9967 0.2348 0.9404 0.0376 Uiso 1.0 2 calc R
H57C H 1.1124 0.2645 0.9170 0.0376 Uiso 1.0 2 calc R
H60 H 1.0691 0.9729 0.8390 0.0364 Uiso 1.0 2 calc R
H62 H 1.0939 0.0265 0.5634 0.0318 Uiso 1.0 2 calc R
H64 H 0.1054 0.7718 0.6171 0.0272 Uiso 1.0 2 calc R
H65 H 1.1533 0.1549 0.7708 0.0372 Uiso 1.0 2 calc R
H66 H 0.6256 0.4727 1.1625 0.0266 Uiso 1.0 2 calc R
H67 H 1.1263 0.4423 0.8897 0.0276 Uiso 1.0 2 calc R
H68 H 0.9777 0.1473 0.5205 0.0262 Uiso 1.0 2 calc R
H69 H 1.2587 1.0200 0.8321 0.0376 Uiso 1.0 2 calc R
H70A H 0.4112 0.6652 0.4953 0.0316 Uiso 1.0 2 calc R
H70B H 0.5113 0.6029 0.5294 0.0316 Uiso 1.0 2 calc R
H70C H 0.4836 0.6189 0.4455 0.0316 Uiso 1.0 2 calc R
H71A H 0.6806 0.2395 0.9782 0.0303 Uiso 1.0 2 calc R
H71B H 0.7328 0.3141 0.9315 0.0303 Uiso 1.0 2 calc R
H71C H 0.8155 0.2809 1.0022 0.0303 Uiso 1.0 2 calc R
H72 H 1.3115 0.7318 0.8230 0.0301 Uiso 1.0 2 calc R
H73 H 0.6321 0.6461 1.1681 0.0288 Uiso 1.0 2 calc R
H74 H 0.7960 0.0798 0.9933 0.0257 Uiso 1.0 2 calc R
H75 H 0.2996 0.7767 0.6124 0.0308 Uiso 1.0 2 calc R
H76A H 0.6153 1.0534 0.4640 0.0457 Uiso 1.0 2 calc R
H76B H 0.5431 0.9746 0.3972 0.0457 Uiso 1.0 2 calc R
H76C H 0.6794 1.0030 0.4107 0.0457 Uiso 1.0 2 calc R
H77 H 1.3797 0.8998 0.8231 0.0369 Uiso 1.0 2 calc R
H78A H 0.7912 -0.1485 0.9140 0.0328 Uiso 1.0 2 calc R
H78B H 0.8497 -0.0824 0.9900 0.0328 Uiso 1.0 2 calc R
H78C H 0.9249 -0.1035 0.9347 0.0328 Uiso 1.0 2 calc R

loop_
_atom_site_aniso_label
_atom_site_aniso_U_11
_atom_site_aniso_U_22
_atom_site_aniso_U_33
_atom_site_aniso_U_12
_atom_site_aniso_U_13
_atom_site_aniso_U_23
Zn1 0.0129(3) 0.0121(3) 0.0137(3) 0.00317(16) 0.00334(17) 0.00495(16)
N3 0.0129(16) 0.0133(15) 0.0141(16) 0.0014(13) 0.0012(13) 0.0034(12)
N4 0.0155(17) 0.0134(16) 0.0148(16) 0.0057(13) 0.0049(13) 0.0037(13)
N5 0.0140(17) 0.0151(16) 0.0155(17) 0.0023(13) 0.0020(14) 0.0084(13)
N6 0.0150(17) 0.0113(15) 0.0144(16) 0.0023(13) 0.0029(13) 0.0034(12)
C7 0.0136(19) 0.0140(18) 0.0154(19) 0.0022(15) 0.0035(16) 0.0030(15)
C8 0.0132(19) 0.0168(19) 0.0117(18) 0.0026(15) 0.0050(15) 0.0010(14)
C9 0.0140(19) 0.0098(17) 0.0149(19) 0.0010(14) 0.0025(15) 0.0005(14)
C10 0.0142(19) 0.0162(19) 0.017(2) 0.0010(15) 0.0043(16) 0.0015(15)
C11 0.0117(18) 0.0089(17) 0.0130(18) 0.0006(14) -0.0001(15) 0.0032(14)
C12 0.0095(17) 0.0089(17) 0.0112(18) -0.0024(14) -0.0009(14) 0.0030(14)
C13 0.018(2) 0.0159(19) 0.0137(19) -0.0002(15) 0.0050(16) 0.0019(15)
C14 0.0148(19) 0.024(2) 0.0124(19) 0.0015(16) 0.0046(16) 0.0038(15)
C15 0.015(2) 0.0143(18) 0.0152(19) -0.0025(15) 0.0032(16) 0.0016(15)
C16 0.017(2) 0.020(2) 0.019(2) -0.0007(16) 0.0007(17) 0.0049(16)
C17 0.016(2) 0.0118(18) 0.019(2) 0.0068(15) 0.0019(16) 0.0066(15)
C18 0.016(2) 0.0167(19) 0.017(2) 0.0001(16) 0.0006(16) 0.0037(15)
C19 0.0130(19) 0.024(2) 0.014(2) 0.0031(16) 0.0056(16) 0.0030(16)
C20 0.0155(19) 0.019(2) 0.015(2) 0.0048(16) 0.0057(16) 0.0045(15)
C21 0.016(2) 0.0166(19) 0.027(3) 0.0008(16) 0.0096(17) 0.0067(16)
C22 0.017(2) 0.0142(19) 0.022(2) 0.0046(15) 0.0062(17) 0.0029(16)
C23 0.023(3) 0.019(2) 0.020(2) 0.0068(17) 0.0045(18) 0.0008(16)
C24 0.0165(19) 0.0122(18) 0.0138(19) 0.0077(15) 0.0064(16) 0.0043(14)
C25 0.028(3) 0.0165(19) 0.024(3) 0.0031(17) 0.0144(19) 0.0024(16)
C26 0.021(3) 0.025(3) 0.024(3) 0.0078(18) 0.0085(18) 0.0036(17)
C27 0.025(3) 0.0165(19) 0.016(2) 0.0029(16) 0.0090(17) 0.0044(15)
C28 0.019(2) 0.022(2) 0.0118(19) 0.0083(16) 0.0036(16) 0.0047(15)
C29 0.0146(19) 0.0185(19) 0.0130(19) 0.0023(15) 0.0017(16) 0.0021(15)
C30 0.016(2) 0.0152(19) 0.017(2) 0.0010(15) 0.0058(16) -0.0005(15)
C31 0.022(3) 0.021(2) 0.015(2) -0.0024(17) 0.0019(17) 0.0051(16)
C32 0.018(2) 0.0161(19) 0.020(2) 0.0031(16) 0.0036(17) 0.0059(16)
C33 0.0118(18) 0.0155(19) 0.019(2) 0.0014(15) 0.0039(16) 0.0025(15)
C34 0.017(2) 0.020(2) 0.0104(19) 0.0046(16) 0.0008(16) -0.0001(15)
C35 0.015(2) 0.019(2) 0.016(2) 0.0003(16) 0.0045(16) 0.0008(15)
C36 0.022(3) 0.020(2) 0.025(3) -0.0027(17) -0.0004(18) 0.0046(17)
C37 0.0150(19) 0.0149(18) 0.018(2) 0.0045(15) 0.0062(16) 0.0047(15)
C38 0.018(2) 0.0162(19) 0.022(2) 0.0003(16) 0.0060(17) 0.0039(16)
C39 0.0130(19) 0.021(2) 0.019(2) 0.0030(16) 0.0031(16) 0.0077(16)
C40 0.0118(18) 0.0094(17) 0.0175(19) -0.0004(14) 0.0030(15) 0.0044(14)
C41 0.017(2) 0.0148(18) 0.0160(19) 0.0020(15) 0.0065(16) 0.0047(15)
C42 0.026(3) 0.0150(19) 0.020(2) 0.0039(17) 0.0102(18) 0.0034(16)
C43 0.024(3) 0.034(3) 0.016(2) 0.0164(19) 0.0053(18) 0.0094(18)
C44 0.021(2) 0.0123(18) 0.021(2) 0.0023(16) -0.0005(17) 0.0054(16)
C45 0.014(2) 0.030(3) 0.020(3) 0.0057(17) 0.0007(17) -0.0019(17)
C46 0.015(2) 0.0195(19) 0.0124(19) 0.0026(16) 0.0017(16) 0.0032(15)
C47 0.0135(19) 0.0137(18) 0.0133(19) 0.0008(15) 0.0027(15) 0.0022(14)
C48 0.017(2) 0.0157(19) 0.020(2) 0.0051(16) 0.0094(17) 0.0046(16)
C49 0.018(2) 0.020(2) 0.023(3) 0.0050(16) 0.0058(17) 0.0043(17)
C50 0.016(2) 0.018(2) 0.034(3) -0.0014(16) 0.0051(19) 0.0101(18)
C51 0.017(2) 0.0147(19) 0.024(3) 0.0028(16) 0.0045(17) 0.0019(16)
C52 0.0158(19) 0.0090(17) 0.0111(18) 0.0031(14) 0.0035(15) 0.0042(14)
C53 0.016(2) 0.019(2) 0.023(3) -0.0026(16) 0.0011(17) 0.0063(16)
C54 0.025(3) 0.017(2) 0.019(2) 0.0066(17) 0.0094(18) 0.0066(16)
C55 0.027(3) 0.0118(19) 0.029(3) 0.0057(16) 0.0169(19) 0.0089(16)
C56 0.019(3) 0.024(3) 0.040(3) 0.0098(18) 0.008(2) 0.013(2)
C57 0.017(3) 0.027(3) 0.045(3) 0.0027(18) -0.005(2) 0.015(2)
C58 0.018(2) 0.020(2) 0.024(3) 0.0042(17) 0.0010(17) 0.0084(17)
C59 0.0134(19) 0.0108(17) 0.017(2) 0.0024(14) 0.0034(16) 0.0052(15)
C60 0.031(3) 0.026(3) 0.035(3) 0.007(2) 0.006(3) 0.011(2)
C61 0.038(3) 0.026(3) 0.022(3) 0.019(2) 0.013(2) 0.0141(18)
C62 0.027(3) 0.020(2) 0.037(3) 0.0043(18) 0.017(2) 0.0019(19)
C63 0.0145(19) 0.0143(18) 0.0151(19) 0.0016(15) 0.0041(16) 0.0024(15)
C64 0.021(3) 0.023(2) 0.024(3) 0.0123(18) 0.0014(18) 0.0059(17)
C65 0.027(3) 0.034(3) 0.031(3) 0.010(2) 0.001(2) 0.011(2)
C66 0.020(3) 0.034(3) 0.015(2) 0.0060(18) 0.0052(17) 0.0088(17)
C67 0.014(2) 0.023(2) 0.028(3) 0.0025(17) -0.0023(18) 0.0100(18)
C68 0.025(3) 0.020(2) 0.024(3) 0.0034(17) 0.0128(19) 0.0061(17)
C69 0.028(3) 0.021(3) 0.037(3) -0.0044(19) -0.002(2) 0.012(2)
C70 0.022(3) 0.037(3) 0.017(3) 0.0039(19) 0.0003(18) 0.0068(18)
C71 0.044(3) 0.021(2) 0.014(2) 0.008(2) 0.010(2) 0.0039(16)
C72 0.022(3) 0.021(2) 0.031(3) 0.0015(18) 0.0041(19) 0.0092(18)
C73 0.025(3) 0.034(3) 0.015(2) 0.0067(19) 0.0085(18) 0.0025(17)
C74 0.025(3) 0.024(3) 0.016(2) 0.0047(18) 0.0062(18) 0.0093(17)
C75 0.024(3) 0.020(2) 0.034(3) 0.0019(18) 0.009(2) 0.0096(18)
C76 0.055(4) 0.039(3) 0.034(3) 0.026(3) 0.020(3) 0.026(3)
C77 0.022(3) 0.029(3) 0.036(3) -0.0057(19) 0.002(2) 0.008(2)
C78 0.031(3) 0.018(2) 0.032(3) 0.0049(18) 0.003(2) 0.0115(18)

loop_
_atom_type_symbol
_atom_type_description
_atom_type_scat_dispersion_real
_atom_type_scat_dispersion_imag
_atom_type_scat_source
C C 0.0033 0.0016
;
International Tables for Crystallography
(1992, Vol. C, Tables 4.2.6.8 and 6.1.1.4)
;
H H 0.0000 0.0000
;
International Tables for Crystallography
(1992, Vol. C, Table 6.1.1.4)
;
N N 0.0061 0.0033
;
International Tables for Crystallography
(1992, Vol. C, Tables 4.2.6.8 and 6.1.1.4)
;
Zn Zn 0.2839 1.4301
;
International Tables for Crystallography
(1992, Vol. C, Tables 4.2.6.8 and 6.1.1.4)
;
O O 0.0106 0.0060
;
International Tables for Crystallography
(1992, Vol. C, Tables 4.2.6.8 and 6.1.1.4)
;

loop_
_geom_angle_atom_site_label_1
_geom_angle_atom_site_label_2
_geom_angle_atom_site_label_3
_geom_angle
_geom_angle_publ_flag
N3 Zn1 N4 115.55(15) yes
N3 Zn1 N5 93.41(13) yes
N3 Zn1 N6 121.68(12) yes
N4 Zn1 N5 119.95(12) yes
N4 Zn1 N6 94.80(14) yes
N5 Zn1 N6 113.58(15) yes
Zn1 N3 C8 127.8(3) yes
Zn1 N3 C9 124.7(3) yes
C8 N3 C9 107.4(3) yes
Zn1 N4 C40 123.8(3) yes
Zn1 N4 C63 126.5(3) yes
C40 N4 C63 108.1(4) yes
Zn1 N5 C17 124.1(3) yes
Zn1 N5 C18 125.9(3) yes
C17 N5 C18 107.6(3) yes
Zn1 N6 C10 128.9(3) yes
Zn1 N6 C11 123.4(3) yes
C10 N6 C11 107.8(4) yes
C20 C7 C40 106.7(4) yes
C20 C7 C54 122.7(4) yes
C40 C7 C54 130.5(4) yes
N3 C8 C15 109.7(4) yes
N3 C8 C46 120.5(4) yes
C15 C8 C46 129.6(4) yes
N3 C9 C30 108.1(4) yes
N3 C9 C52 122.8(4) yes
C30 C9 C52 128.9(4) yes
N6 C10 C13 110.6(4) yes
N6 C10 C41 123.0(4) yes
C13 C10 C41 126.0(4) yes
N6 C11 C12 124.9(4) yes
N6 C11 C47 107.6(4) yes
C12 C11 C47 127.5(4) yes
C11 C12 C24 116.5(4) yes
C11 C12 C40 127.2(4) yes
C24 C12 C40 116.3(4) yes
C10 C13 C47 107.8(4) yes
C19 C14 C39 120.6(4) yes
C8 C15 C30 108.3(4) yes
C31 C16 C44 126.9(4) yes
N5 C17 C52 122.6(4) yes
N5 C17 C58 107.6(3) yes
C52 C17 C58 129.7(4) yes
N5 C18 C44 120.6(4) yes
N5 C18 C67 110.7(4) yes
C44 C18 C67 128.7(4) yes
C14 C19 C22 121.7(4) yes
C14 C19 C23 119.0(4) yes
C22 C19 C23 119.2(4) yes
C7 C20 C63 108.1(4) yes
C26 C21 C42 122.3(4) yes
C26 C21 C68 117.8(4) yes
C42 C21 C68 119.9(4) yes
C19 C22 C37 126.1(4) yes
C19 C23 C73 120.4(4) yes
C12 C24 C28 120.7(3) yes
C12 C24 C48 118.5(3) yes
C28 C24 C48 120.8(4) yes
C21 C26 C65 120.9(4) yes
C24 C28 C43 118.4(4) yes
C24 C28 C70 122.1(4) yes
C43 C28 C70 119.4(4) yes
C34 C29 C46 127.2(4) yes
C9 C30 C15 106.4(4) yes
C9 C30 C50 130.4(4) yes
C15 C30 C50 123.1(4) yes
C16 C31 C36 122.3(4) yes
C16 C31 C72 118.8(4) yes
C36 C31 C72 118.9(4) yes
C59 C32 C71 121.1(4) yes
C59 C32 C74 118.1(4) yes
C71 C32 C74 120.8(4) yes
C25 C33 C51 121.7(4) yes
C25 C33 C59 120.7(4) yes
C51 C33 C59 117.7(4) yes
C29 C34 C35 119.7(4) yes
C29 C34 C49 123.0(4) yes
C35 C34 C49 117.3(4) yes
C34 C35 C45 121.8(4) yes
C31 C36 C60 120.0(5) yes
C22 C37 C63 124.2(4) yes
C14 C39 C66 120.4(4) yes
N4 C40 C7 107.7(4) yes
N4 C40 C12 123.5(4) yes
C7 C40 C12 128.7(4) yes
C10 C41 C42 124.4(4) yes
C21 C42 C41 127.1(4) yes
C28 C43 C61 121.9(4) yes
C16 C44 C18 123.2(4) yes
C35 C45 C64 120.4(4) yes
C8 C46 C29 123.6(4) yes
C11 C47 C13 106.3(4) yes
C11 C47 C27 130.1(4) yes
C13 C47 C27 123.2(4) yes
C24 C48 C38 120.7(4) yes
C24 C48 C55 118.8(4) yes
C38 C48 C55 120.5(4) yes
C34 C49 C75 120.6(5) yes
C33 C51 C53 122.9(4) yes
C9 C52 C17 128.2(4) yes
C9 C52 C59 117.4(3) yes
C17 C52 C59 114.4(4) yes
C51 C53 C74 117.3(4) yes
C51 C53 C78 121.8(4) yes
C74 C53 C78 120.9(4) yes
C48 C55 C61 121.8(4) yes
C62 C56 C65 119.4(5) yes
C17 C58 C57 131.3(4) yes
C17 C58 C67 106.5(4) yes
C57 C58 C67 122.1(4) yes
C32 C59 C33 121.2(4) yes
C32 C59 C52 118.9(4) yes
C33 C59 C52 119.9(4) yes
C36 C60 C69 120.5(5) yes
C43 C61 C55 118.3(4) yes
C43 C61 C76 120.7(4) yes
C55 C61 C76 121.0(4) yes
C56 C62 C68 120.5(5) yes
N4 C63 C20 109.5(4) yes
N4 C63 C37 120.6(4) yes
C20 C63 C37 129.8(4) yes
C45 C64 C75 118.9(4) yes
C26 C65 C56 120.4(5) yes
C39 C66 C73 119.5(4) yes
C18 C67 C58 107.6(4) yes
C21 C68 C62 121.0(4) yes
C60 C69 C77 120.2(5) yes
C31 C72 C77 120.6(5) yes
C23 C73 C66 119.9(4) yes
C32 C74 C53 122.7(4) yes
C49 C75 C64 121.1(5) yes
C69 C77 C72 119.8(5) yes
C10 C13 H13 126.106 no
C47 C13 H13 126.092 no
C19 C14 H14 119.688 no
C39 C14 H14 119.675 no
C8 C15 H15 125.850 no
C30 C15 H15 125.857 no
C31 C16 H16 116.573 no
C44 C16 H16 116.568 no
C7 C20 H20 125.962 no
C63 C20 H20 125.955 no
C19 C22 H22 116.967 no
C37 C22 H22 116.972 no
C19 C23 H23 119.783 no
C73 C23 H23 119.808 no
C33 C25 H25A 109.472 no
C33 C25 H25B 109.464 no
C33 C25 H25C 109.462 no
H25A C25 H25B 109.479 no
H25A C25 H25C 109.483 no
H25B C25 H25C 109.468 no
C21 C26 H26 119.530 no
C65 C26 H26 119.541 no
C47 C27 H27A 109.475 no
C47 C27 H27B 109.472 no
C47 C27 H27C 109.468 no
H27A C27 H27B 109.474 no
H27A C27 H27C 109.466 no
H27B C27 H27C 109.472 no
C34 C29 H29 116.415 no
C46 C29 H29 116.421 no
C34 C35 H35 119.106 no
C45 C35 H35 119.109 no
C31 C36 H36 120.015 no
C60 C36 H36 120.007 no
C22 C37 H37 117.891 no
C63 C37 H37 117.864 no
C48 C38 H38A 109.478 no
C48 C38 H38B 109.465 no
C48 C38 H38C 109.473 no
H38A C38 H38B 109.472 no
H38A C38 H38C 109.475 no
H38B C38 H38C 109.465 no
C14 C39 H39 119.777 no
C66 C39 H39 119.796 no
C10 C41 H41 117.812 no
C42 C41 H41 117.817 no
C21 C42 H42 116.427 no
C41 C42 H42 116.428 no
C28 C43 H43 119.024 no
C61 C43 H43 119.039 no
C16 C44 H44 118.422 no
C18 C44 H44 118.409 no
C35 C45 H45 119.802 no
C64 C45 H45 119.807 no
C8 C46 H46 118.178 no
C29 C46 H46 118.192 no
C34 C49 H49 119.689 no
C75 C49 H49 119.681 no
C30 C50 H50A 109.469 no
C30 C50 H50B 109.474 no
C30 C50 H50C 109.469 no
H50A C50 H50B 109.470 no
H50A C50 H50C 109.470 no
H50B C50 H50C 109.475 no
C33 C51 H51 118.536 no
C53 C51 H51 118.557 no
C7 C54 H54A 109.471 no
C7 C54 H54B 109.463 no
C7 C54 H54C 109.465 no
H54A C54 H54B 109.474 no
H54A C54 H54C 109.481 no
H54B C54 H54C 109.475 no
C48 C55 H55 119.109 no
C61 C55 H55 119.119 no
C62 C56 H56 120.296 no
C65 C56 H56 120.279 no
C58 C57 H57A 109.470 no
C58 C57 H57B 109.473 no
C58 C57 H57C 109.473 no
H57A C57 H57B 109.471 no
H57A C57 H57C 109.472 no
H57B C57 H57C 109.468 no
C36 C60 H60 119.746 no
C69 C60 H60 119.753 no
C56 C62 H62 119.769 no
C68 C62 H62 119.761 no
C45 C64 H64 120.571 no
C75 C64 H64 120.572 no
C26 C65 H65 119.792 no
C56 C65 H65 119.801 no
C39 C66 H66 120.220 no
C73 C66 H66 120.240 no
C18 C67 H67 126.187 no
C58 C67 H67 126.200 no
C21 C68 H68 119.514 no
C62 C68 H68 119.508 no
C60 C69 H69 119.894 no
C77 C69 H69 119.896 no
C28 C70 H70A 109.464 no
C28 C70 H70B 109.467 no
C28 C70 H70C 109.470 no
H70A C70 H70B 109.476 no
H70A C70 H70C 109.478 no
H70B C70 H70C 109.472 no
C32 C71 H71A 109.472 no
C32 C71 H71B 109.471 no
C32 C71 H71C 109.472 no
H71A C71 H71B 109.479 no
H71A C71 H71C 109.467 no
H71B C71 H71C 109.467 no
C31 C72 H72 119.679 no
C77 C72 H72 119.681 no
C23 C73 H73 120.037 no
C66 C73 H73 120.019 no
C32 C74 H74 118.662 no
C53 C74 H74 118.659 no
C49 C75 H75 119.474 no
C64 C75 H75 119.465 no
C61 C76 H76A 109.460 no
C61 C76 H76B 109.468 no
C61 C76 H76C 109.480 no
H76A C76 H76B 109.462 no
H76A C76 H76C 109.477 no
H76B C76 H76C 109.481 no
C69 C77 H77 120.100 no
C72 C77 H77 120.106 no
C53 C78 H78A 109.480 no
C53 C78 H78B 109.468 no
C53 C78 H78C 109.479 no
H78A C78 H78B 109.461 no
H78A C78 H78C 109.472 no
H78B C78 H78C 109.467 no

loop_
_geom_bond_atom_site_label_1
_geom_bond_atom_site_label_2
_geom_bond_distance
_geom_bond_publ_flag
Zn1 N3 1.977(4) yes
Zn1 N4 1.977(4) yes
Zn1 N5 1.962(3) yes
Zn1 N6 1.979(4) yes
O80 C2 0.692(6) yes
N3 C8 1.356(5) yes
N3 C9 1.398(5) yes
N4 C40 1.398(5) yes
N4 C63 1.352(6) yes
N5 C17 1.410(5) yes
N5 C18 1.340(5) yes
N6 C10 1.331(6) yes
N6 C11 1.406(5) yes
C7 C20 1.375(6) yes
C7 C40 1.439(6) yes
C7 C54 1.507(6) yes
C8 C15 1.415(6) yes
C8 C46 1.450(6) yes
C9 C30 1.445(6) yes
C9 C52 1.413(5) yes
C10 C13 1.427(6) yes
C10 C41 1.443(6) yes
C11 C12 1.408(6) yes
C11 C47 1.460(6) yes
C12 C24 1.498(6) yes
C12 C40 1.411(6) yes
C13 C47 1.365(6) yes
C14 C19 1.383(6) yes
C14 C39 1.390(6) yes
C15 C30 1.365(6) yes
C16 C31 1.472(6) yes
C16 C44 1.348(6) yes
C17 C52 1.404(5) yes
C17 C58 1.450(6) yes
C18 C44 1.452(6) yes
C18 C67 1.419(6) yes
C19 C22 1.471(6) yes
C19 C23 1.397(6) yes
C20 C63 1.412(6) yes
C21 C26 1.401(6) yes
C21 C42 1.463(6) yes
C21 C68 1.393(6) yes
C22 C37 1.323(6) yes
C23 C73 1.396(7) yes
C24 C28 1.403(5) yes
C24 C48 1.402(5) yes
C25 C33 1.511(6) yes
C26 C65 1.386(7) yes
C27 C47 1.507(6) yes
C28 C43 1.395(6) yes
C28 C70 1.503(6) yes
C29 C34 1.463(6) yes
C29 C46 1.343(6) yes
C30 C50 1.503(6) yes
C31 C36 1.400(7) yes
C31 C72 1.397(7) yes
C32 C59 1.392(6) yes
C32 C71 1.494(6) yes
C32 C74 1.389(6) yes
C33 C51 1.385(6) yes
C33 C59 1.414(6) yes
C34 C35 1.392(6) yes
C34 C49 1.410(6) yes
C35 C45 1.383(6) yes
C36 C60 1.387(6) yes
C37 C63 1.458(6) yes
C38 C48 1.509(5) yes
C39 C66 1.385(6) yes
C41 C42 1.343(7) yes
C43 C61 1.388(6) yes
C45 C64 1.377(6) yes
C48 C55 1.388(6) yes
C49 C75 1.375(7) yes
C51 C53 1.388(7) yes
C52 C59 1.522(6) yes
C53 C74 1.391(6) yes
C53 C78 1.516(6) yes
C55 C61 1.396(6) yes
C56 C62 1.370(7) yes
C56 C65 1.390(7) yes
C57 C58 1.507(7) yes
C58 C67 1.377(6) yes
C60 C69 1.381(8) yes
C61 C76 1.516(7) yes
C62 C68 1.398(7) yes
C64 C75 1.393(7) yes
C66 C73 1.390(7) yes
C69 C77 1.383(7) yes
C72 C77 1.389(6) yes
C13 H13 0.930 no
C14 H14 0.930 no
C15 H15 0.930 no
C16 H16 0.930 no
C20 H20 0.930 no
C22 H22 0.930 no
C23 H23 0.930 no
C25 H25A 0.960 no
C25 H25B 0.960 no
C25 H25C 0.960 no
C26 H26 0.930 no
C27 H27A 0.960 no
C27 H27B 0.960 no
C27 H27C 0.960 no
C29 H29 0.930 no
C35 H35 0.930 no
C36 H36 0.930 no
C37 H37 0.930 no
C38 H38A 0.960 no
C38 H38B 0.960 no
C38 H38C 0.960 no
C39 H39 0.930 no
C41 H41 0.930 no
C42 H42 0.930 no
C43 H43 0.930 no
C44 H44 0.930 no
C45 H45 0.930 no
C46 H46 0.930 no
C49 H49 0.930 no
C50 H50A 0.960 no
C50 H50B 0.960 no
C50 H50C 0.960 no
C51 H51 0.930 no
C54 H54A 0.960 no
C54 H54B 0.960 no
C54 H54C 0.960 no
C55 H55 0.930 no
C56 H56 0.930 no
C57 H57A 0.960 no
C57 H57B 0.960 no
C57 H57C 0.960 no
C60 H60 0.930 no
C62 H62 0.930 no
C64 H64 0.930 no
C65 H65 0.930 no
C66 H66 0.930 no
C67 H67 0.930 no
C68 H68 0.930 no
C69 H69 0.930 no
C70 H70A 0.960 no
C70 H70B 0.960 no
C70 H70C 0.960 no
C71 H71A 0.960 no
C71 H71B 0.960 no
C71 H71C 0.960 no
C72 H72 0.930 no
C73 H73 0.930 no
C74 H74 0.930 no
C75 H75 0.930 no
C76 H76A 0.960 no
C76 H76B 0.960 no
C76 H76C 0.960 no
C77 H77 0.930 no
C78 H78A 0.960 no
C78 H78B 0.960 no
C78 H78C 0.960 no

loop_
_geom_contact_atom_site_label_1
_geom_contact_atom_site_label_2
_geom_contact_distance
_geom_contact_publ_flag
_geom_contact_site_symmetry_2
Zn1 C12 3.336(4) no .
Zn1 C37 3.304(5) no .
Zn1 C41 3.378(5) no .
Zn1 C44 3.281(4) no .
Zn1 C46 3.330(4) no .
Zn1 C52 3.328(4) no .
N3 C17 3.038(5) no .
N4 C11 3.036(6) no .
N4 C46 3.423(5) no .
N5 C9 3.038(5) no .
N5 C41 3.513(6) no .
N6 C40 3.065(5) no .
C7 C24 2.982(6) no .
C7 C48 3.465(7) no .
C7 C49 3.570(6) no .
C8 C52 3.567(6) no .
C9 C25 3.437(6) no .
C9 C32 3.394(6) no .
C9 C33 3.332(6) no .
C9 C46 3.597(6) no .
C9 C71 3.578(6) no .
C10 C12 3.565(6) no .
C11 C28 3.276(6) no .
C11 C38 3.556(5) no .
C11 C41 3.598(6) no .
C11 C48 3.359(6) no .
C11 C70 3.426(6) no .
C12 C27 3.290(6) no .
C12 C38 2.887(5) no .
C12 C54 3.303(6) no .
C12 C63 3.578(6) no .
C12 C70 2.968(5) no .
C13 C42 3.049(6) no .
C14 C37 2.989(6) no .
C14 C73 2.774(6) no .
C15 C29 3.111(6) no .
C16 C67 3.092(6) no .
C17 C32 3.221(6) no .
C17 C33 3.368(5) no .
C17 C71 3.380(7) no .
C18 C52 3.558(6) no .
C19 C66 2.797(7) no .
C20 C22 3.111(6) no .
C21 C56 2.810(7) no .
C23 C39 2.770(6) no .
C24 C27 2.952(7) no .
C24 C47 2.972(6) no .
C24 C54 2.983(7) no .
C24 C61 2.798(6) no .
C25 C26 3.578(7) no .
C25 C52 2.945(6) no .
C26 C41 3.053(6) no .
C26 C62 2.765(7) no .
C27 C28 3.269(7) no .
C27 C48 3.277(6) no .
C28 C40 3.407(6) no .
C28 C47 3.523(6) no .
C28 C54 3.401(6) no .
C28 C55 2.788(6) no .
C30 C59 3.032(6) no .
C31 C69 2.788(6) no .
C32 C50 3.437(6) no .
C32 C51 2.778(6) no .
C32 C57 3.201(7) no .
C32 C58 3.467(6) no .
C33 C50 3.324(7) no .
C33 C57 3.369(6) no .
C33 C74 2.780(6) no .
C34 C64 2.813(6) no .
C35 C75 2.749(6) no .
C36 C44 3.050(6) no .
C36 C77 2.781(7) no .
C38 C40 3.360(6) no .
C40 C48 3.232(6) no .
C43 C48 2.785(6) no .
C45 C49 2.767(7) no .
C46 C49 3.045(6) no .
C48 C54 3.230(7) no .
C50 C52 3.309(6) no .
C50 C59 3.019(6) no .
C52 C57 3.343(6) no .
C52 C71 2.901(6) no .
C53 C59 2.797(6) no .
C57 C59 2.988(6) no .
C58 C59 2.973(6) no .
C60 C72 2.768(7) no .
C65 C68 2.762(7) no .
O80 O80 3.019(5) no 2_677
O80 C2 2.900(5) no 2_677
C2 O80 2.900(5) no 2_677
C2 C2 2.942(5) no 2_677
C13 C45 3.430(5) no 1_655
C14 C14 3.510(6) no 2_667
C14 C39 3.411(6) no 2_667
C14 C66 3.456(6) no 2_667
C14 C73 3.585(6) no 2_667
C15 C73 3.533(7) no 2_667
C16 C35 3.454(7) no 1_655
C16 C39 3.592(6) no 2_767
C16 C45 3.416(7) no 1_655
C19 C39 3.236(6) no 2_667
C19 C66 3.554(5) no 2_667
C22 C39 3.568(6) no 2_667
C22 C66 3.591(6) no 2_667
C23 C39 3.562(5) no 2_667
C27 C29 3.274(5) no 2_666
C27 C68 3.557(6) no 2_766
C29 C27 3.274(5) no 2_666
C29 C66 3.551(6) no 2_667
C31 C45 3.502(6) no 1_655
C35 C16 3.454(7) no 1_455
C39 C14 3.411(6) no 2_667
C39 C16 3.592(6) no 2_767
C39 C19 3.236(6) no 2_667
C39 C22 3.568(6) no 2_667
C39 C23 3.562(5) no 2_667
C45 C13 3.430(5) no 1_455
C45 C16 3.416(7) no 1_455
C45 C31 3.502(6) no 1_455
C45 C47 3.590(6) no 1_455
C47 C45 3.590(6) no 1_655
C54 C76 3.561(7) no 2_676
C56 C69 3.576(7) no 1_545
C66 C14 3.456(6) no 2_667
C66 C19 3.554(5) no 2_667
C66 C22 3.591(6) no 2_667
C66 C29 3.551(6) no 2_667
C68 C27 3.557(6) no 2_766
C69 C56 3.576(7) no 1_565
C73 C14 3.585(6) no 2_667
C73 C15 3.533(7) no 2_667
C76 C54 3.561(7) no 2_676
Zn1 H37 2.8453 no .
Zn1 H41 2.9549 no .
Zn1 H44 2.9127 no .
Zn1 H46 2.9128 no .
N3 H15 3.1560 no .
N3 H37 3.1303 no .
N3 H46 2.6277 no .
N4 H20 3.1486 no .
N4 H37 2.6070 no .
N4 H38B 3.4914 no .
N4 H44 2.8451 no .
N4 H46 2.7376 no .
N4 H49 3.5444 no .
N5 H37 3.0073 no .
N5 H41 2.7397 no .
N5 H44 2.6090 no .
N5 H67 3.1578 no .
N5 H71B 3.5797 no .
N6 H13 3.1553 no .
N6 H41 2.6183 no .
N6 H44 3.4995 no .
C7 H38B 3.3085 no .
C7 H49 2.8507 no .
C8 H29 2.5894 no .
C9 H15 3.1551 no .
C9 H25A 3.1267 no .
C9 H25C 3.3254 no .
C9 H50A 2.9362 no .
C9 H50B 3.4114 no .
C9 H50C 2.9468 no .
C9 H71B 2.9427 no .
C10 H42 2.6035 no .
C11 H13 3.1666 no .
C11 H27A 2.9494 no .
C11 H27B 3.4277 no .
C11 H27C 2.9559 no .
C11 H38B 2.9627 no .
C11 H70B 2.8115 no .
C12 H27A 3.2673 no .
C12 H27C 3.3256 no .
C12 H38A 3.5128 no .
C12 H38B 2.3839 no .
C12 H38C 3.5430 no .
C12 H46 3.5370 no .
C12 H54B 3.1804 no .
C12 H54C 3.4622 no .
C12 H70B 2.4835 no .
C13 H27A 3.1698 no .
C13 H27B 2.5905 no .
C13 H27C 3.0824 no .
C13 H41 3.3541 no .
C13 H42 2.7412 no .
C14 H22 3.2921 no .
C14 H23 3.2353 no .
C14 H37 2.7036 no .
C14 H66 3.2478 no .
C14 H71A 3.5763 no .
C14 H71B 3.0924 no .
C15 H29 2.7844 no .
C15 H46 3.3726 no .
C15 H50A 3.1393 no .
C15 H50B 2.5801 no .
C15 H50C 3.1083 no .
C16 H36 2.6882 no .
C16 H67 2.9930 no .
C16 H72 2.6112 no .
C17 H25C 3.0860 no .
C17 H26 3.3565 no .
C17 H41 2.8884 no .
C17 H57A 2.9360 no .
C17 H57B 2.9896 no .
C17 H57C 3.4238 no .
C17 H67 3.1704 no .
C17 H71B 2.8102 no .
C18 H16 2.5881 no .
C18 H41 3.2314 no .
C19 H37 2.6511 no .
C19 H39 3.2448 no .
C19 H73 3.2614 no .
C20 H22 2.8018 no .
C20 H37 3.3817 no .
C20 H49 3.2904 no .
C20 H54A 2.5926 no .
C20 H54B 3.1921 no .
C20 H54C 3.0618 no .
C21 H25C 3.0592 no .
C21 H41 2.6889 no .
C21 H62 3.2624 no .
C21 H65 3.2602 no .
C22 H14 2.6559 no .
C22 H20 3.0203 no .
C22 H23 2.6201 no .
C23 H14 3.2364 no .
C23 H22 2.6081 no .
C23 H66 3.2529 no .
C24 H27A 2.6352 no .
C24 H27C 2.8466 no .
C24 H38A 3.1193 no .
C24 H38B 2.5630 no .
C24 H38C 3.1532 no .
C24 H43 3.2418 no .
C24 H54B 2.6365 no .
C24 H54C 2.9161 no .
C24 H55 3.2388 no .
C24 H70A 3.1533 no .
C24 H70B 2.5837 no .
C24 H70C 3.1398 no .
C25 H50A 3.0538 no .
C25 H51 2.6649 no .
C25 H57A 3.3566 no .
C26 H25B 3.5530 no .
C26 H25C 2.7947 no .
C26 H41 2.8207 no .
C26 H42 3.2907 no .
C26 H56 3.2482 no .
C26 H57A 3.4074 no .
C26 H68 3.2348 no .
C27 H13 2.7884 no .
C28 H27A 2.5629 no .
C28 H27C 3.4339 no .
C28 H54B 2.6812 no .
C28 H54C 3.5135 no .
C29 H15 3.0383 no .
C29 H35 2.6102 no .
C29 H49 2.7001 no .
C30 H25A 3.2262 no .
C30 H71B 3.5405 no .
C31 H44 2.6984 no .
C31 H60 3.2516 no .
C31 H77 3.2583 no .
C32 H50A 3.4437 no .
C32 H50C 2.8181 no .
C32 H57A 3.1959 no .
C32 H57B 2.6226 no .
C33 H50A 2.7066 no .
C33 H50C 3.3263 no .
C33 H57A 2.7147 no .
C33 H57B 3.4189 no .
C34 H45 3.2567 no .
C34 H46 2.6904 no .
C34 H75 3.2560 no .
C35 H29 2.5951 no .
C35 H49 3.2363 no .
C35 H64 3.2365 no .
C36 H16 3.3039 no .
C36 H38B 3.2979 no .
C36 H38C 3.5844 no .
C36 H44 2.7874 no .
C36 H69 3.2405 no .
C36 H72 3.2488 no .
C37 H14 2.7111 no .
C37 H20 2.9149 no .
C38 H27C 3.1163 no .
C38 H54C 3.2160 no .
C38 H55 2.6511 no .
C39 H71A 3.2689 no .
C39 H71B 3.3943 no .
C39 H71C 3.5683 no .
C39 H73 3.2378 no .
C40 H20 3.1603 no .
C40 H38B 2.7395 no .
C40 H46 3.0074 no .
C40 H49 3.0268 no .
C40 H54A 3.3950 no .
C40 H54B 2.8595 no .
C40 H54C 3.0350 no .
C40 H70B 3.1713 no .
C41 H13 2.8577 no .
C41 H25C 3.3323 no .
C41 H26 2.7966 no .
C42 H13 2.9214 no .
C42 H25C 3.4256 no .
C42 H26 2.6757 no .
C42 H68 2.6203 no .
C43 H27A 3.0383 no .
C43 H54B 3.1686 no .
C43 H55 3.2282 no .
C43 H70A 2.7361 no .
C43 H70B 3.2840 no .
C43 H70C 2.7362 no .
C43 H76A 3.1401 no .
C43 H76B 2.5618 no .
C43 H76C 3.1215 no .
C44 H36 2.7890 no .
C44 H67 2.9015 no .
C45 H75 3.2231 no .
C46 H15 2.9104 no .
C46 H49 2.7797 no .
C47 H38B 3.5890 no .
C47 H70B 3.3646 no .
C48 H27A 3.1391 no .
C48 H27C 2.7526 no .
C48 H54B 3.1443 no .
C48 H54C 2.7314 no .
C49 H29 3.3246 no .
C49 H35 3.2355 no .
C49 H46 2.7569 no .
C49 H54B 3.3515 no .
C49 H64 3.2479 no .
C49 H70A 3.2764 no .
C49 H70B 3.5495 no .
C50 H15 2.7773 no .
C50 H25A 3.2434 no .
C51 H25A 3.0679 no .
C51 H25B 2.5823 no .
C51 H25C 3.1912 no .
C51 H50A 3.3024 no .
C51 H57A 3.0954 no .
C51 H74 3.2117 no .
C51 H78A 2.7839 no .
C51 H78B 3.3067 no .
C51 H78C 2.7768 no .
C52 H25A 3.0534 no .
C52 H25C 2.7042 no .
C52 H41 3.3638 no .
C52 H50A 3.3301 no .
C52 H50C 3.3076 no .
C52 H57A 3.3100 no .
C52 H57B 3.4145 no .
C52 H71A 3.5721 no .
C52 H71B 2.3946 no .
C52 H71C 3.5092 no .
C53 H57A 3.4740 no .
C53 H57B 3.5040 no .
C54 H20 2.7846 no .
C54 H49 3.1924 no .
C54 H75 3.1001 no .
C55 H27A 3.5184 no .
C55 H27C 3.2868 no .
C55 H38A 2.7592 no .
C55 H38B 3.2909 no .
C55 H38C 2.7485 no .
C55 H43 3.2291 no .
C55 H54B 3.5702 no .
C55 H54C 3.1616 no .
C55 H76A 2.7695 no .
C55 H76B 3.3091 no .
C55 H76C 2.7809 no .
C56 H26 3.2443 no .
C56 H68 3.2350 no .
C57 H26 3.3199 no .
C57 H65 3.3920 no .
C57 H67 2.7784 no .
C58 H25C 3.5069 no .
C58 H26 2.9357 no .
C58 H41 3.4906 no .
C58 H71B 3.4425 no .
C59 H25A 2.8527 no .
C59 H25B 3.3107 no .
C59 H25C 2.7070 no .
C59 H50A 2.8120 no .
C59 H50C 2.7910 no .
C59 H51 3.2345 no .
C59 H57A 2.7334 no .
C59 H57B 2.8322 no .
C59 H71A 3.1247 no .
C59 H71B 2.5496 no .
C59 H71C 3.1160 no .
C59 H74 3.2221 no .
C60 H38C 3.4629 no .
C60 H77 3.2349 no .
C61 H27A 3.5088 no .
C61 H54B 3.5893 no .
C62 H65 3.2216 no .
C63 H22 2.5946 no .
C63 H44 3.3916 no .
C63 H46 3.2231 no .
C64 H35 3.2267 no .
C64 H49 3.2450 no .
C65 H25C 3.4271 no .
C65 H57A 3.3149 no .
C65 H62 3.2243 no .
C66 H14 3.2435 no .
C66 H23 3.2496 no .
C67 H16 2.7722 no .
C67 H26 3.1619 no .
C67 H44 3.3729 no .
C67 H57A 3.1633 no .
C67 H57B 3.0901 no .
C67 H57C 2.5761 no .
C68 H26 3.2336 no .
C68 H42 2.6179 no .
C68 H56 3.2438 no .
C69 H36 3.2404 no .
C69 H72 3.2348 no .
C70 H27A 3.1027 no .
C70 H43 2.6320 no .
C70 H49 3.2309 no .
C70 H54B 3.3158 no .
C71 H14 3.0836 no .
C71 H39 2.9942 no .
C71 H50C 3.2676 no .
C71 H57B 3.1288 no .
C71 H74 2.6406 no .
C72 H16 2.6032 no .
C72 H36 3.2503 no .
C72 H69 3.2370 no .
C73 H39 3.2372 no .
C74 H50C 3.3996 no .
C74 H51 3.2115 no .
C74 H57A 3.5065 no .
C74 H57B 2.9798 no .
C74 H71A 2.7442 no .
C74 H71B 3.2827 no .
C74 H71C 2.7462 no .
C74 H78A 3.1375 no .
C74 H78B 2.5671 no .
C74 H78C 3.1328 no .
C75 H45 3.2274 no .
C75 H54A 3.4471 no .
C75 H54B 3.2257 no .
C75 H70A 3.4776 no .
C76 H43 2.6597 no .
C76 H55 2.6753 no .
C77 H60 3.2328 no .
C78 H51 2.6731 no .
C78 H74 2.6611 no .
H13 H27A 3.4741 no .
H13 H27B 2.5125 no .
H13 H27C 3.3789 no .
H13 H42 2.3660 no .
H14 H22 3.5560 no .
H14 H37 2.1810 no .
H14 H39 2.3127 no .
H14 H71A 3.1222 no .
H14 H71B 2.3728 no .
H14 H71C 3.3388 no .
H15 H29 2.4730 no .
H15 H50A 3.4347 no .
H15 H50B 2.4944 no .
H15 H50C 3.4005 no .
H16 H36 3.5756 no .
H16 H44 2.7548 no .
H16 H67 2.4349 no .
H16 H72 2.4166 no .
H20 H22 2.4631 no .
H20 H54A 2.5209 no .
H20 H54B 3.5307 no .
H20 H54C 3.2985 no .
H22 H23 2.4209 no .
H22 H37 2.7324 no .
H23 H73 2.3239 no .
H25A H50A 2.5041 no .
H25A H51 3.2017 no .
H25B H51 2.3766 no .
H25C H26 2.7539 no .
H25C H41 2.7342 no .
H25C H51 3.4031 no .
H25C H57A 3.0694 no .
H26 H41 2.3655 no .
H26 H42 3.5520 no .
H26 H57A 2.9874 no .
H26 H57C 3.4530 no .
H26 H65 2.3064 no .
H26 H67 3.4528 no .
H27A H43 3.5307 no .
H27A H70B 3.2975 no .
H27A H70C 2.8546 no .
H27C H38A 2.7832 no .
H27C H38B 3.2729 no .
H29 H35 2.3937 no .
H29 H46 2.7469 no .
H35 H45 2.2974 no .
H36 H38B 3.0186 no .
H36 H38C 3.4084 no .
H36 H44 2.2924 no .
H36 H60 2.3135 no .
H37 H44 3.4988 no .
H37 H71B 3.5483 no .
H38A H55 2.7106 no .
H38B H44 3.4347 no .
H38B H54C 3.4067 no .
H38B H55 3.5609 no .
H38C H54C 2.9178 no .
H38C H55 2.6775 no .
H38C H60 3.1934 no .
H39 H66 2.3151 no .
H39 H71A 2.5047 no .
H39 H71B 2.9891 no .
H39 H71C 3.0055 no .
H41 H42 2.7409 no .
H42 H68 2.4438 no .
H43 H70A 2.6600 no .
H43 H70B 3.5456 no .
H43 H70C 2.6772 no .
H43 H76A 3.3211 no .
H43 H76B 2.3467 no .
H43 H76C 3.2898 no .
H45 H64 2.3123 no .
H46 H49 2.2332 no .
H46 H70B 3.1542 no .
H49 H54A 3.3794 no .
H49 H54B 2.8112 no .
H49 H70A 2.8519 no .
H49 H70B 2.8374 no .
H49 H75 2.2934 no .
H50C H71A 3.0297 no .
H50C H71B 3.3451 no .
H51 H57A 3.5991 no .
H51 H78A 2.7128 no .
H51 H78B 3.5790 no .
H51 H78C 2.7325 no .
H54A H75 2.8680 no .
H54B H70A 3.1329 no .
H54B H70B 3.4650 no .
H54B H75 2.5532 no .
H54C H55 3.5730 no .
H55 H76A 2.7144 no .
H55 H76B 3.5831 no .
H55 H76C 2.7264 no .
H56 H62 2.3009 no .
H56 H65 2.3216 no .
H57A H65 2.8080 no .
H57A H67 3.4699 no .
H57B H67 3.3648 no .
H57B H71B 3.3948 no .
H57B H71C 2.8049 no .
H57B H74 3.3861 no .
H57C H65 3.1968 no .
H57C H67 2.4906 no .
H60 H69 2.3062 no .
H62 H68 2.3178 no .
H64 H75 2.3234 no .
H66 H73 2.3238 no .
H69 H77 2.3125 no .
H70A H75 3.2157 no .
H71A H74 2.6811 no .
H71B H74 3.5513 no .
H71C H74 2.6847 no .
H72 H77 2.3160 no .
H74 H78A 3.2994 no .
H74 H78B 2.3494 no .
H74 H78C 3.3144 no .
O80 H22 2.9971 no .
O80 H23 3.0343 no .
O80 H69 3.3941 no 2_777
O80 H71A 3.4893 no 2_667
O80 H74 3.4021 no 1_565
O80 H77 3.3737 no 1_455
O80 H78A 3.5735 no 1_565
O80 H78B 3.4287 no 1_565
N3 H70C 3.3699 no 2_666
N6 H45 3.0552 no 1_655
N6 H70A 3.4211 no 2_666
N6 H70C 3.2604 no 2_666
C2 H22 3.2692 no .
C2 H23 2.9829 no .
C2 H50C 3.1843 no 2_667
C2 H69 3.4488 no 2_777
C2 H71A 2.8592 no 2_667
C2 H77 3.4846 no 1_455
C7 H51 3.2241 no 1_565
C8 H27A 3.5349 no 2_666
C8 H43 3.5801 no 2_666
C8 H70C 3.0836 no 2_666
C8 H73 3.0114 no 2_667
C10 H35 3.3062 no 1_655
C10 H45 2.9897 no 1_655
C10 H70A 3.0952 no 2_666
C10 H70C 3.5469 no 2_666
C11 H45 3.0047 no 1_655
C13 H45 2.9248 no 1_655
C13 H70A 3.3529 no 2_666
C14 H67 2.9559 no 2_767
C15 H43 3.3434 no 2_666
C15 H73 2.6345 no 2_667
C16 H35 3.3715 no 1_655
C16 H39 3.2703 no 2_767
C16 H45 3.3095 no 1_655
C16 H71C 3.0253 no 2_767
C19 H39 3.2708 no 2_667
C19 H57C 3.1450 no 2_767
C19 H67 3.1110 no 2_767
C20 H51 3.3815 no 1_565
C20 H78A 2.8570 no 1_565
C21 H27B 3.1647 no 2_766
C21 H27C 3.3647 no 2_766
C22 H39 3.3996 no 2_667
C22 H57C 3.4483 no 2_767
C22 H66 3.4463 no 2_667
C22 H78A 3.0847 no 1_565
C23 H14 3.5911 no 2_667
C23 H39 3.4088 no 2_667
C23 H57C 2.8993 no 2_767
C23 H67 3.1532 no 2_767
C25 H38C 3.0183 no 1_545
C25 H54C 2.9322 no 1_545
C25 H55 3.4763 no 1_545
C26 H29 3.4834 no 1_655
C27 H29 3.1876 no 2_666
C27 H42 3.4302 no 2_766
C27 H68 3.4847 no 2_766
C29 H27A 2.9938 no 2_666
C29 H27B 2.7436 no 2_666
C29 H66 2.8352 no 2_667
C29 H73 3.2398 no 2_667
C30 H43 3.4710 no 2_666
C30 H73 3.2315 no 2_667
C31 H45 3.4956 no 1_655
C31 H71C 3.1297 no 2_767
C33 H38C 3.5852 no 1_545
C33 H54C 3.2875 no 1_545
C34 H13 3.1124 no 2_666
C34 H27B 2.9544 no 2_666
C34 H66 3.2319 no 2_667
C34 H72 3.5527 no 1_455
C35 H13 3.1042 no 2_666
C35 H16 3.3055 no 1_455
C35 H27B 3.1009 no 2_666
C35 H72 3.5914 no 1_455
C36 H71C 3.4805 no 2_767
C36 H74 3.2750 no 2_767
C36 H78C 3.0822 no 1_565
C37 H66 3.4279 no 2_667
C37 H78A 3.2831 no 1_565
C38 H25B 2.9179 no 1_565
C38 H45 3.5859 no 1_655
C38 H51 3.2804 no 1_565
C38 H64 3.2767 no 1_655
C39 H16 2.7549 no 2_767
C39 H67 2.8874 no 2_767
C39 H72 3.4754 no 2_767
C41 H35 3.0141 no 1_655
C41 H70A 3.5554 no 2_666
C42 H27B 3.1077 no 2_766
C42 H27C 3.5392 no 2_766
C42 H35 3.2469 no 1_655
C43 H76A 3.2383 no 2_676
C44 H35 3.5515 no 1_655
C44 H45 3.3458 no 1_655
C44 H71C 3.5762 no 2_767
C45 H13 3.2098 no 2_666
C46 H27A 3.1612 no 2_666
C46 H27B 3.5345 no 2_666
C46 H66 3.2169 no 2_667
C46 H70C 3.0278 no 2_666
C46 H73 3.4072 no 2_667
C47 H45 2.9198 no 1_655
C48 H25B 3.1857 no 1_565
C49 H13 3.2050 no 2_666
C49 H72 3.5284 no 1_455
C50 H54A 3.3915 no 1_545
C50 H69 3.5009 no 1_445
C50 H76B 3.3613 no 2_666
C50 H77 3.4417 no 1_445
C51 H38C 3.2843 no 1_545
C51 H54C 3.1897 no 1_545
C51 H60 3.1424 no 1_545
C53 H60 3.5651 no 1_545
C54 H25A 3.4667 no 1_565
C54 H25B 3.5580 no 1_565
C54 H50A 3.2616 no 1_565
C54 H51 3.3272 no 1_565
C54 H76A 3.3829 no 2_676
C54 H76B 3.0226 no 2_676
C55 H25B 3.1233 no 1_565
C55 H62 3.2226 no 2_766
C56 H15 3.2690 no 1_655
C56 H38A 3.4503 no 1_545
C56 H50B 3.4024 no 1_655
C56 H69 3.2136 no 1_545
C56 H76C 3.2521 no 2_766
C57 H78B 3.3766 no 2_757
C60 H51 3.4992 no 1_565
C60 H56 3.4026 no 1_565
C60 H65 3.4572 no 1_565
C60 H74 3.1231 no 2_767
C60 H78C 3.3140 no 1_565
C61 H62 3.5429 no 2_766
C61 H76A 3.4878 no 2_676
C62 H38A 3.4347 no 1_545
C62 H55 3.3832 no 1_545
C62 H55 3.5211 no 2_766
C62 H62 3.2814 no 2_756
C62 H68 3.4762 no 2_756
C62 H76C 3.1720 no 2_766
C63 H78A 3.0906 no 1_565
C64 H13 3.3046 no 2_666
C64 H38A 3.2635 no 1_455
C64 H42 3.0823 no 2_666
C64 H68 3.5697 no 2_666
C65 H15 3.1208 no 1_655
C65 H60 3.5336 no 1_545
C65 H69 3.1531 no 1_545
C66 H14 3.3877 no 2_667
C66 H16 2.8800 no 2_767
C66 H29 3.4059 no 2_667
C66 H67 2.9484 no 2_767
C66 H72 3.5306 no 2_767
C68 H27B 3.3988 no 2_766
C68 H27C 2.9433 no 2_766
C68 H55 3.2170 no 1_545
C68 H62 3.2113 no 2_756
C69 H50B 3.4057 no 1_665
C69 H56 2.9001 no 1_565
C69 H65 3.1885 no 1_565
C69 H74 3.4570 no 2_767
C70 H70B 3.3941 no 2_666
C72 H39 3.3536 no 2_767
C73 H14 3.3289 no 2_667
C73 H15 3.5330 no 2_667
C73 H29 3.3393 no 2_667
C73 H57C 3.5795 no 2_767
C73 H67 3.0714 no 2_767
C74 H78C 3.4831 no 2_757
C75 H13 3.2909 no 2_666
C75 H42 3.2750 no 2_666
C75 H72 3.5831 no 1_455
C76 H54A 3.3553 no 2_676
C76 H54B 3.1627 no 2_676
C76 H54C 3.5986 no 2_676
C76 H62 3.4596 no 2_766
C76 H75 3.4081 no 2_676
C77 H50B 3.5327 no 1_665
C77 H56 3.5258 no 1_565
C78 H20 3.4774 no 1_545
C78 H22 3.3715 no 1_545
C78 H36 3.2573 no 1_545
C78 H57B 3.4150 no 2_757
H13 C34 3.1124 no 2_666
H13 C35 3.1042 no 2_666
H13 C45 3.2098 no 2_666
H13 C49 3.2050 no 2_666
H13 C64 3.3046 no 2_666
H13 C75 3.2909 no 2_666
H13 H13 3.0607 no 2_766
H13 H35 3.5575 no 2_666
H13 H45 3.3804 no 1_655
H14 C23 3.5911 no 2_667
H14 C66 3.3877 no 2_667
H14 C73 3.3289 no 2_667
H14 H67 3.4406 no 2_767
H15 C56 3.2690 no 1_455
H15 C65 3.1208 no 1_455
H15 C73 3.5330 no 2_667
H15 H27A 3.2890 no 2_666
H15 H43 3.5816 no 2_666
H15 H56 3.4624 no 1_455
H15 H65 3.2086 no 1_455
H15 H73 2.6041 no 2_667
H16 C35 3.3055 no 1_655
H16 C39 2.7549 no 2_767
H16 C66 2.8800 no 2_767
H16 H35 3.1635 no 1_655
H16 H39 2.5575 no 2_767
H16 H66 2.7785 no 2_767
H16 H71C 3.1128 no 2_767
H20 C78 3.4774 no 1_565
H20 H51 3.4483 no 1_565
H20 H72 3.2354 no 1_455
H20 H77 2.9077 no 1_455
H20 H78A 2.6558 no 1_565
H22 O80 2.9971 no .
H22 C2 3.2692 no .
H22 C78 3.3715 no 1_565
H22 H39 3.3639 no 2_667
H22 H57C 3.5172 no 2_767
H22 H78A 2.5606 no 1_565
H22 H78B 3.3719 no 1_565
H23 O80 3.0343 no .
H23 C2 2.9829 no .
H23 H39 3.5504 no 2_667
H23 H57C 2.8169 no 2_767
H23 H65 3.5142 no 2_767
H25A C54 3.4667 no 1_545
H25A H38C 3.5139 no 1_545
H25A H43 3.1225 no 2_666
H25A H54A 3.5163 no 1_545
H25A H54C 2.6380 no 1_545
H25A H55 3.4807 no 1_545
H25A H76B 2.9336 no 2_666
H25B C38 2.9179 no 1_545
H25B C48 3.1857 no 1_545
H25B C54 3.5580 no 1_545
H25B C55 3.1233 no 1_545
H25B H38A 3.4270 no 1_545
H25B H38B 3.5554 no 1_545
H25B H38C 2.0807 no 1_545
H25B H54C 2.6083 no 1_545
H25B H55 2.7856 no 1_545
H25C H38C 3.5339 no 1_545
H26 H29 3.4233 no 1_655
H26 H35 3.2338 no 1_655
H27A C8 3.5349 no 2_666
H27A C29 2.9938 no 2_666
H27A C46 3.1612 no 2_666
H27A H15 3.2890 no 2_666
H27A H29 2.9417 no 2_666
H27A H46 3.5589 no 2_666
H27B C21 3.1647 no 2_766
H27B C29 2.7436 no 2_666
H27B C34 2.9544 no 2_666
H27B C35 3.1009 no 2_666
H27B C42 3.1077 no 2_766
H27B C46 3.5345 no 2_666
H27B C68 3.3988 no 2_766
H27B H29 2.5696 no 2_666
H27B H35 2.9898 no 2_666
H27B H42 2.8987 no 2_766
H27B H68 3.4656 no 2_766
H27C C21 3.3647 no 2_766
H27C C42 3.5392 no 2_766
H27C C68 2.9433 no 2_766
H27C H42 3.1058 no 2_766
H27C H45 3.3046 no 1_655
H27C H64 3.1328 no 1_655
H27C H68 2.7050 no 2_766
H29 C26 3.4834 no 1_455
H29 C27 3.1876 no 2_666
H29 C66 3.4059 no 2_667
H29 C73 3.3393 no 2_667
H29 H26 3.4233 no 1_455
H29 H27A 2.9417 no 2_666
H29 H27B 2.5696 no 2_666
H29 H66 2.8842 no 2_667
H29 H73 2.7433 no 2_667
H35 C10 3.3062 no 1_455
H35 C16 3.3715 no 1_455
H35 C41 3.0141 no 1_455
H35 C42 3.2469 no 1_455
H35 C44 3.5515 no 1_455
H35 H13 3.5575 no 2_666
H35 H16 3.1635 no 1_455
H35 H26 3.2338 no 1_455
H35 H27B 2.9898 no 2_666
H35 H41 3.2202 no 1_455
H36 C78 3.2573 no 1_565
H36 H51 3.0742 no 1_565
H36 H74 3.5660 no 2_767
H36 H78A 3.2488 no 1_565
H36 H78C 2.5118 no 1_565
H38A C56 3.4503 no 1_565
H38A C62 3.4347 no 1_565
H38A C64 3.2635 no 1_655
H38A H25B 3.4270 no 1_565
H38A H45 3.2974 no 1_655
H38A H56 3.3149 no 1_565
H38A H62 3.3101 no 1_565
H38A H64 2.4560 no 1_655
H38A H68 3.2408 no 2_766
H38B H25B 3.5554 no 1_565
H38B H45 3.0038 no 1_655
H38B H51 3.2673 no 1_565
H38B H64 3.2990 no 1_655
H38C C25 3.0183 no 1_565
H38C C33 3.5852 no 1_565
H38C C51 3.2843 no 1_565
H38C H25A 3.5139 no 1_565
H38C H25B 2.0807 no 1_565
H38C H25C 3.5339 no 1_565
H38C H51 2.5166 no 1_565
H39 C16 3.2703 no 2_767
H39 C19 3.2708 no 2_667
H39 C22 3.3996 no 2_667
H39 C23 3.4088 no 2_667
H39 C72 3.3536 no 2_767
H39 H16 2.5575 no 2_767
H39 H22 3.3639 no 2_667
H39 H23 3.5504 no 2_667
H39 H67 3.3600 no 2_767
H39 H72 2.8416 no 2_767
H41 H35 3.2202 no 1_655
H42 C27 3.4302 no 2_766
H42 C64 3.0823 no 2_666
H42 C75 3.2750 no 2_666
H42 H27B 2.8987 no 2_766
H42 H27C 3.1058 no 2_766
H42 H64 3.0346 no 2_666
H42 H75 3.3478 no 2_666
H43 C8 3.5801 no 2_666
H43 C15 3.3434 no 2_666
H43 C30 3.4710 no 2_666
H43 H15 3.5816 no 2_666
H43 H25A 3.1225 no 2_666
H43 H76A 3.1705 no 2_676
H44 H45 3.3274 no 1_655
H45 N6 3.0552 no 1_455
H45 C10 2.9897 no 1_455
H45 C11 3.0047 no 1_455
H45 C13 2.9248 no 1_455
H45 C16 3.3095 no 1_455
H45 C31 3.4956 no 1_455
H45 C38 3.5859 no 1_455
H45 C44 3.3458 no 1_455
H45 C47 2.9198 no 1_455
H45 H13 3.3804 no 1_455
H45 H27C 3.3046 no 1_455
H45 H38A 3.2974 no 1_455
H45 H38B 3.0038 no 1_455
H45 H44 3.3274 no 1_455
H46 H27A 3.5589 no 2_666
H46 H70C 2.8327 no 2_666
H50A C54 3.2616 no 1_545
H50A H54A 2.6250 no 1_545
H50A H54C 3.0312 no 1_545
H50A H76B 2.8428 no 2_666
H50A H76C 3.5897 no 2_666
H50A H77 3.4417 no 1_445
H50B C56 3.4024 no 1_455
H50B C69 3.4057 no 1_445
H50B C77 3.5327 no 1_445
H50B H54A 3.3719 no 1_545
H50B H56 2.9081 no 1_455
H50B H65 3.4193 no 1_455
H50B H69 2.7680 no 1_445
H50B H76B 3.2406 no 2_666
H50B H76C 3.2998 no 2_666
H50B H77 3.0220 no 1_445
H50C C2 3.1843 no 2_667
H50C H69 3.3803 no 1_445
H50C H77 3.3070 no 1_445
H51 C7 3.2241 no 1_545
H51 C20 3.3815 no 1_545
H51 C38 3.2804 no 1_545
H51 C54 3.3272 no 1_545
H51 C60 3.4992 no 1_545
H51 H20 3.4483 no 1_545
H51 H36 3.0742 no 1_545
H51 H38B 3.2673 no 1_545
H51 H38C 2.5166 no 1_545
H51 H54A 3.5537 no 1_545
H51 H54C 2.7614 no 1_545
H51 H60 2.8341 no 1_545
H54A C50 3.3915 no 1_565
H54A C76 3.3553 no 2_676
H54A H25A 3.5163 no 1_565
H54A H50A 2.6250 no 1_565
H54A H50B 3.3719 no 1_565
H54A H51 3.5537 no 1_565
H54A H76A 3.3832 no 2_676
H54A H76B 2.8238 no 2_676
H54A H76C 3.3348 no 2_676
H54A H77 3.0705 no 1_455
H54B C76 3.1627 no 2_676
H54B H76A 2.7570 no 2_676
H54B H76B 2.8435 no 2_676
H54B H76C 3.4133 no 2_676
H54C C25 2.9322 no 1_565
H54C C33 3.2875 no 1_565
H54C C51 3.1897 no 1_565
H54C C76 3.5986 no 2_676
H54C H25A 2.6380 no 1_565
H54C H25B 2.6083 no 1_565
H54C H50A 3.0312 no 1_565
H54C H51 2.7614 no 1_565
H54C H76A 3.5118 no 2_676
H54C H76B 2.8837 no 2_676
H55 C25 3.4763 no 1_565
H55 C62 3.3832 no 1_565
H55 C62 3.5211 no 2_766
H55 C68 3.2170 no 1_565
H55 H25A 3.4807 no 1_565
H55 H25B 2.7856 no 1_565
H55 H62 3.4804 no 1_565
H55 H62 2.8057 no 2_766
H55 H68 3.1884 no 1_565
H56 C60 3.4026 no 1_545
H56 C69 2.9001 no 1_545
H56 C77 3.5258 no 1_545
H56 H15 3.4624 no 1_655
H56 H38A 3.3149 no 1_545
H56 H50B 2.9081 no 1_655
H56 H60 3.5009 no 1_545
H56 H64 3.5115 no 1_645
H56 H69 2.6459 no 1_545
H56 H76C 2.8701 no 2_766
H57A H60 3.1290 no 1_545
H57A H78B 3.3780 no 2_757
H57B C78 3.4150 no 2_757
H57B H78A 3.5829 no 2_757
H57B H78B 3.0571 no 2_757
H57B H78C 3.0782 no 2_757
H57C C19 3.1450 no 2_767
H57C C22 3.4483 no 2_767
H57C C23 2.8993 no 2_767
H57C C73 3.5795 no 2_767
H57C H22 3.5172 no 2_767
H57C H23 2.8169 no 2_767
H57C H78B 3.1408 no 2_757
H60 C51 3.1424 no 1_565
H60 C53 3.5651 no 1_565
H60 C65 3.5336 no 1_565
H60 H51 2.8341 no 1_565
H60 H56 3.5009 no 1_565
H60 H57A 3.1290 no 1_565
H60 H65 3.0482 no 1_565
H60 H74 3.3266 no 2_767
H60 H78B 3.2840 no 2_767
H60 H78C 2.9586 no 1_565
H62 C55 3.2226 no 2_766
H62 C61 3.5429 no 2_766
H62 C62 3.2814 no 2_756
H62 C68 3.2113 no 2_756
H62 C76 3.4596 no 2_766
H62 H38A 3.3101 no 1_545
H62 H55 3.4804 no 1_545
H62 H55 2.8057 no 2_766
H62 H62 2.7882 no 2_756
H62 H68 2.6368 no 2_756
H62 H76C 2.6901 no 2_766
H64 C38 3.2767 no 1_455
H64 H27C 3.1328 no 1_455
H64 H38A 2.4560 no 1_455
H64 H38B 3.2990 no 1_455
H64 H42 3.0346 no 2_666
H64 H56 3.5115 no 1_465
H64 H68 2.8773 no 2_666
H65 C60 3.4572 no 1_545
H65 C69 3.1885 no 1_545
H65 H15 3.2086 no 1_655
H65 H23 3.5142 no 2_767
H65 H50B 3.4193 no 1_655
H65 H60 3.0482 no 1_545
H65 H69 2.5163 no 1_545
H65 H73 3.3775 no 2_767
H66 C22 3.4463 no 2_667
H66 C29 2.8352 no 2_667
H66 C34 3.2319 no 2_667
H66 C37 3.4279 no 2_667
H66 C46 3.2169 no 2_667
H66 H16 2.7785 no 2_767
H66 H29 2.8842 no 2_667
H66 H67 3.4446 no 2_767
H66 H72 2.9575 no 2_767
H67 C14 2.9559 no 2_767
H67 C19 3.1110 no 2_767
H67 C23 3.1532 no 2_767
H67 C39 2.8874 no 2_767
H67 C66 2.9484 no 2_767
H67 C73 3.0714 no 2_767
H67 H14 3.4406 no 2_767
H67 H39 3.3600 no 2_767
H67 H66 3.4446 no 2_767
H68 C27 3.4847 no 2_766
H68 C62 3.4762 no 2_756
H68 C64 3.5697 no 2_666
H68 H27B 3.4656 no 2_766
H68 H27C 2.7050 no 2_766
H68 H38A 3.2408 no 2_766
H68 H55 3.1884 no 1_545
H68 H62 2.6368 no 2_756
H68 H64 2.8773 no 2_666
H69 O80 3.3941 no 2_777
H69 C2 3.4488 no 2_777
H69 C50 3.5009 no 1_665
H69 C56 3.2136 no 1_565
H69 C65 3.1531 no 1_565
H69 H50B 2.7680 no 1_665
H69 H50C 3.3803 no 1_665
H69 H56 2.6459 no 1_565
H69 H65 2.5163 no 1_565
H70A N6 3.4211 no 2_666
H70A C10 3.0952 no 2_666
H70A C13 3.3529 no 2_666
H70A C41 3.5554 no 2_666
H70B C70 3.3941 no 2_666
H70B H70B 2.8594 no 2_666
H70B H70C 3.0715 no 2_666
H70C N3 3.3699 no 2_666
H70C N6 3.2604 no 2_666
H70C C8 3.0836 no 2_666
H70C C10 3.5469 no 2_666
H70C C46 3.0278 no 2_666
H70C H46 2.8327 no 2_666
H70C H70B 3.0715 no 2_666
H71A O80 3.4893 no 2_667
H71A C2 2.8592 no 2_667
H71C C16 3.0253 no 2_767
H71C C31 3.1297 no 2_767
H71C C36 3.4805 no 2_767
H71C C44 3.5762 no 2_767
H71C H16 3.1128 no 2_767
H72 C34 3.5527 no 1_655
H72 C35 3.5914 no 1_655
H72 C39 3.4754 no 2_767
H72 C49 3.5284 no 1_655
H72 C66 3.5306 no 2_767
H72 C75 3.5831 no 1_655
H72 H20 3.2354 no 1_655
H72 H39 2.8416 no 2_767
H72 H66 2.9575 no 2_767
H73 C8 3.0114 no 2_667
H73 C15 2.6345 no 2_667
H73 C29 3.2398 no 2_667
H73 C30 3.2315 no 2_667
H73 C46 3.4072 no 2_667
H73 H15 2.6041 no 2_667
H73 H29 2.7433 no 2_667
H73 H65 3.3775 no 2_767
H74 O80 3.4021 no 1_545
H74 C36 3.2750 no 2_767
H74 C60 3.1231 no 2_767
H74 C69 3.4570 no 2_767
H74 H36 3.5660 no 2_767
H74 H60 3.3266 no 2_767
H74 H78C 3.2044 no 2_757
H75 C76 3.4081 no 2_676
H75 H42 3.3478 no 2_666
H75 H76A 3.0172 no 2_676
H75 H76C 3.0290 no 2_676
H76A C43 3.2383 no 2_676
H76A C54 3.3829 no 2_676
H76A C61 3.4878 no 2_676
H76A H43 3.1705 no 2_676
H76A H54A 3.3832 no 2_676
H76A H54B 2.7570 no 2_676
H76A H54C 3.5118 no 2_676
H76A H75 3.0172 no 2_676
H76A H76A 3.5713 no 2_676
H76B C50 3.3613 no 2_666
H76B C54 3.0226 no 2_676
H76B H25A 2.9336 no 2_666
H76B H50A 2.8428 no 2_666
H76B H50B 3.2406 no 2_666
H76B H54A 2.8238 no 2_676
H76B H54B 2.8435 no 2_676
H76B H54C 2.8837 no 2_676
H76C C56 3.2521 no 2_766
H76C C62 3.1720 no 2_766
H76C H50A 3.5897 no 2_666
H76C H50B 3.2998 no 2_666
H76C H54A 3.3348 no 2_676
H76C H54B 3.4133 no 2_676
H76C H56 2.8701 no 2_766
H76C H62 2.6901 no 2_766
H76C H75 3.0290 no 2_676
H77 O80 3.3737 no 1_655
H77 C2 3.4846 no 1_655
H77 C50 3.4417 no 1_665
H77 H20 2.9077 no 1_655
H77 H50A 3.4417 no 1_665
H77 H50B 3.0220 no 1_665
H77 H50C 3.3070 no 1_665
H77 H54A 3.0705 no 1_655
H78A O80 3.5735 no 1_545
H78A C20 2.8570 no 1_545
H78A C22 3.0847 no 1_545
H78A C37 3.2831 no 1_545
H78A C63 3.0906 no 1_545
H78A H20 2.6558 no 1_545
H78A H22 2.5606 no 1_545
H78A H36 3.2488 no 1_545
H78A H57B 3.5829 no 2_757
H78B O80 3.4287 no 1_545
H78B C57 3.3766 no 2_757
H78B H22 3.3719 no 1_545
H78B H57A 3.3780 no 2_757
H78B H57B 3.0571 no 2_757
H78B H57C 3.1408 no 2_757
H78B H60 3.2840 no 2_767
H78B H78C 3.3689 no 2_757
H78C C36 3.0822 no 1_545
H78C C60 3.3140 no 1_545
H78C C74 3.4831 no 2_757
H78C H36 2.5118 no 1_545
H78C H57B 3.0782 no 2_757
H78C H60 2.9586 no 1_545
H78C H74 3.2044 no 2_757
H78C H78B 3.3689 no 2_757
H78C H78C 3.5313 no 2_757

loop_
_geom_torsion_atom_site_label_1
_geom_torsion_atom_site_label_2
_geom_torsion_atom_site_label_3
_geom_torsion_atom_site_label_4
_geom_torsion
_geom_torsion_publ_flag
N3 Zn1 N4 C40 -111.4(3) no
N3 Zn1 N4 C63 52.7(3) no
N4 Zn1 N3 C8 39.0(3) no
N4 Zn1 N3 C9 -143.7(3) no
N3 Zn1 N5 C17 22.2(3) no
N3 Zn1 N5 C18 -177.8(3) no
N5 Zn1 N3 C8 164.7(3) no
N5 Zn1 N3 C9 -18.1(3) no
N3 Zn1 N6 C10 -67.0(3) no
N3 Zn1 N6 C11 114.0(2) no
N6 Zn1 N3 C8 -74.8(3) no
N6 Zn1 N3 C9 102.5(3) no
N4 Zn1 N5 C17 144.4(3) no
N4 Zn1 N5 C18 -55.6(4) no
N5 Zn1 N4 C40 138.0(2) no
N5 Zn1 N4 C63 -57.9(3) no
N4 Zn1 N6 C10 168.9(3) no
N4 Zn1 N6 C11 -10.1(3) no
N6 Zn1 N4 C40 17.3(3) no
N6 Zn1 N4 C63 -178.7(3) no
N5 Zn1 N6 C10 43.3(3) no
N5 Zn1 N6 C11 -135.7(2) no
N6 Zn1 N5 C17 -104.7(3) no
N6 Zn1 N5 C18 55.3(3) no
Zn1 N3 C8 C15 174.1(2) no
Zn1 N3 C8 C46 -10.8(5) no
Zn1 N3 C9 C30 -174.9(2) no
Zn1 N3 C9 C52 10.2(5) no
C8 N3 C9 C30 2.9(4) no
C8 N3 C9 C52 -172.0(4) no
C9 N3 C8 C15 -3.5(4) no
C9 N3 C8 C46 171.5(3) no
Zn1 N4 C40 C7 167.02(19) no
Zn1 N4 C40 C12 -16.8(5) no
Zn1 N4 C63 C20 -166.82(19) no
Zn1 N4 C63 C37 12.4(5) no
C40 N4 C63 C20 -0.7(4) no
C40 N4 C63 C37 178.6(3) no
C63 N4 C40 C7 0.4(4) no
C63 N4 C40 C12 176.6(3) no
Zn1 N5 C17 C52 -19.0(6) no
Zn1 N5 C17 C58 163.0(3) no
Zn1 N5 C18 C44 19.4(6) no
Zn1 N5 C18 C67 -162.3(3) no
C17 N5 C18 C44 -177.8(4) no
C17 N5 C18 C67 0.5(5) no
C18 N5 C17 C52 177.9(4) no
C18 N5 C17 C58 -0.2(5) no
Zn1 N6 C10 C13 -179.40(18) no
Zn1 N6 C10 C41 -6.8(5) no
Zn1 N6 C11 C12 1.8(5) no
Zn1 N6 C11 C47 178.76(16) no
C10 N6 C11 C12 -177.4(3) no
C10 N6 C11 C47 -0.4(4) no
C11 N6 C10 C13 -0.3(4) no
C11 N6 C10 C41 172.3(3) no
C20 C7 C40 N4 -0.0(4) no
C20 C7 C40 C12 -175.9(3) no
C40 C7 C20 C63 -0.4(4) no
C54 C7 C20 C63 176.0(3) no
C54 C7 C40 N4 -176.0(4) no
C54 C7 C40 C12 8.1(6) no
N3 C8 C15 C30 2.9(5) no
N3 C8 C46 C29 -158.0(4) no
C15 C8 C46 C29 15.9(6) no
C46 C8 C15 C30 -171.6(4) no
N3 C9 C30 C15 -1.1(5) no
N3 C9 C30 C50 -179.4(4) no
N3 C9 C52 C17 0.3(7) no
N3 C9 C52 C59 178.9(3) no
C30 C9 C52 C17 -173.5(4) no
C30 C9 C52 C59 5.1(6) no
C52 C9 C30 C15 173.4(4) no
C52 C9 C30 C50 -4.9(7) no
N6 C10 C13 C47 0.9(4) no
N6 C10 C41 C42 177.3(3) no
C13 C10 C41 C42 -11.3(6) no
C41 C10 C13 C47 -171.4(3) no
N6 C11 C12 C24 -178.2(3) no
N6 C11 C12 C40 3.9(6) no
N6 C11 C47 C13 1.0(4) no
N6 C11 C47 C27 -171.9(3) no
C12 C11 C47 C13 177.8(3) no
C12 C11 C47 C27 4.9(6) no
C47 C11 C12 C24 5.5(5) no
C47 C11 C12 C40 -172.4(3) no
C11 C12 C24 C28 82.6(5) no
C11 C12 C24 C48 -96.8(4) no
C11 C12 C40 N4 4.2(6) no
C11 C12 C40 C7 179.5(3) no
C24 C12 C40 N4 -173.7(3) no
C24 C12 C40 C7 1.6(5) no
C40 C12 C24 C28 -99.2(4) no
C40 C12 C24 C48 81.4(5) no
C10 C13 C47 C11 -1.1(4) no
C10 C13 C47 C27 172.4(3) no
C19 C14 C39 C66 -1.5(6) no
C39 C14 C19 C22 -175.3(4) no
C39 C14 C19 C23 1.7(6) no
C8 C15 C30 C9 -1.0(5) no
C8 C15 C30 C50 177.4(4) no
C31 C16 C44 C18 -176.4(4) no
C44 C16 C31 C36 17.5(7) no
C44 C16 C31 C72 -165.1(4) no
N5 C17 C52 C9 4.3(7) no
N5 C17 C52 C59 -174.3(4) no
N5 C17 C58 C57 178.2(4) no
N5 C17 C58 C67 -0.2(5) no
C52 C17 C58 C57 0.3(8) no
C52 C17 C58 C67 -178.0(4) no
C58 C17 C52 C9 -178.1(4) no
C58 C17 C52 C59 3.3(7) no
N5 C18 C44 C16 -166.2(4) no
N5 C18 C67 C58 -0.6(5) no
C44 C18 C67 C58 177.5(4) no
C67 C18 C44 C16 15.8(7) no
C14 C19 C22 C37 -12.7(6) no
C14 C19 C23 C73 -0.6(6) no
C22 C19 C23 C73 176.4(4) no
C23 C19 C22 C37 170.4(4) no
C7 C20 C63 N4 0.7(4) no
C7 C20 C63 C37 -178.5(3) no
C26 C21 C42 C41 -21.0(7) no
C42 C21 C26 C65 -178.7(4) no
C26 C21 C68 C62 0.2(6) no
C68 C21 C26 C65 -1.0(6) no
C42 C21 C68 C62 177.9(4) no
C68 C21 C42 C41 161.3(4) no
C19 C22 C37 C63 173.5(3) no
C19 C23 C73 C66 -0.6(6) no
C12 C24 C28 C43 178.5(4) no
C12 C24 C28 C70 -2.8(6) no
C12 C24 C48 C38 3.2(6) no
C12 C24 C48 C55 -179.1(4) no
C28 C24 C48 C38 -176.3(4) no
C28 C24 C48 C55 1.4(7) no
C48 C24 C28 C43 -2.1(7) no
C48 C24 C28 C70 176.6(4) no
C21 C26 C65 C56 0.4(7) no
C24 C28 C43 C61 0.8(7) no
C70 C28 C43 C61 -178.0(4) no
C34 C29 C46 C8 173.8(3) no
C46 C29 C34 C35 -176.6(4) no
C46 C29 C34 C49 3.4(6) no
C16 C31 C36 C60 176.6(4) no
C16 C31 C72 C77 -176.9(4) no
C36 C31 C72 C77 0.5(6) no
C72 C31 C36 C60 -0.7(6) no
C71 C32 C59 C33 -177.5(4) no
C71 C32 C59 C52 4.6(6) no
C59 C32 C74 C53 -0.6(6) no
C74 C32 C59 C33 3.1(6) no
C74 C32 C59 C52 -174.8(3) no
C71 C32 C74 C53 -179.9(4) no
C25 C33 C51 C53 179.3(4) no
C25 C33 C59 C32 177.6(3) no
C25 C33 C59 C52 -4.5(5) no
C51 C33 C59 C32 -2.6(6) no
C51 C33 C59 C52 175.3(3) no
C59 C33 C51 C53 -0.5(6) no
C29 C34 C35 C45 -179.6(3) no
C29 C34 C49 C75 179.2(3) no
C35 C34 C49 C75 -0.9(6) no
C49 C34 C35 C45 0.4(5) no
C34 C35 C45 C64 0.2(6) no
C31 C36 C60 C69 0.3(7) no
C22 C37 C63 N4 172.5(4) no
C22 C37 C63 C20 -8.4(6) no
C14 C39 C66 C73 0.3(6) no
C10 C41 C42 C21 168.9(3) no
C28 C43 C61 C55 1.1(8) no
C28 C43 C61 C76 -179.7(4) no
C35 C45 C64 C75 -0.4(6) no
C24 C48 C55 C61 0.5(7) no
C38 C48 C55 C61 178.2(4) no
C34 C49 C75 C64 0.7(6) no
C33 C51 C53 C74 2.9(6) no
C33 C51 C53 C78 -176.1(4) no
C9 C52 C59 C32 -96.8(4) no
C9 C52 C59 C33 85.2(5) no
C17 C52 C59 C32 81.9(5) no
C17 C52 C59 C33 -96.0(4) no
C51 C53 C74 C32 -2.3(6) no
C78 C53 C74 C32 176.7(4) no
C48 C55 C61 C43 -1.7(7) no
C48 C55 C61 C76 179.1(4) no
C62 C56 C65 C26 1.2(7) no
C65 C56 C62 C68 -2.0(7) no
C17 C58 C67 C18 0.5(5) no
C57 C58 C67 C18 -178.1(4) no
C36 C60 C69 C77 0.4(7) no
C56 C62 C68 C21 1.4(7) no
C45 C64 C75 C49 -0.1(6) no
C39 C66 C73 C23 0.8(6) no
C60 C69 C77 C72 -0.6(7) no
C31 C72 C77 C69 0.1(7) no
